data_4133373
loop_
_publ_author_name
'Xuan, Weimin'
'Pow, Robert'
'Watfa, Nancy'
'Zheng, Qi'
'Surman, Andrew J.'
'Long, De-Liang'
'Cronin, Leroy'

_publ_section_title
;
 Stereoselective Assembly of Gigantic Chiral Molybdenum Blue Wheels Using
 Lanthanide Ions and Amino Acids.
;
_journal_issue 3
_journal_name_full 'Journal of the American Chemical Society'
_journal_page_first 1242
_journal_page_last 1250
_journal_paper_doi 10.1021/jacs.8b09750
_journal_volume 141
_journal_year 2019
_chemical_absolute_configuration none
_chemical_formula_sum 'C36 H552 Ce4 Mo124 N24 O612'
_chemical_formula_weight 23574.02
_space_group_crystal_system orthorhombic
_space_group_IT_number 18
_space_group_name_Hall 'P 2 2ab'
_space_group_name_H-M_alt 'P 21 21 2'
_atom_sites_solution_hydrogens geom
_atom_sites_solution_primary direct
_atom_sites_solution_secondary difmap
_audit_creation_method SHELXL-2016/6
_cell_angle_alpha 90
_cell_angle_beta 90
_cell_angle_gamma 90
_cell_formula_units_Z 2
_cell_length_a 35.219(6)
_cell_length_b 44.928(8)
_cell_length_c 20.818(4)
_cell_measurement_reflns_used 9400
_cell_measurement_temperature 150(2)
_cell_measurement_theta_max 26.0
_cell_measurement_theta_min 2.45
_cell_volume 32941(10)
_computing_cell_refinement Apex2
_computing_data_collection Apex2
_computing_data_reduction Apex2
_computing_molecular_graphics Diamond3
_computing_publication_material WinGX
_computing_structure_refinement 'SHELXL-2016/6 (Sheldrick, 2016)'
_computing_structure_solution 'SHELXL-97 (Sheldrick, 2008)'
_diffrn_ambient_temperature 150(2)
_diffrn_measured_fraction_theta_full 0.999
_diffrn_measured_fraction_theta_max 0.999
_diffrn_measurement_device_type 'Bruker Apex II Quasar'
_diffrn_measurement_method '\w & \f scans'
_diffrn_radiation_type MoK\a
_diffrn_radiation_wavelength 0.71073
_diffrn_reflns_av_R_equivalents 0.1200
_diffrn_reflns_av_unetI/netI 0.0708
_diffrn_reflns_Laue_measured_fraction_full 0.999
_diffrn_reflns_Laue_measured_fraction_max 0.999
_diffrn_reflns_limit_h_max 43
_diffrn_reflns_limit_h_min -43
_diffrn_reflns_limit_k_max 55
_diffrn_reflns_limit_k_min -54
_diffrn_reflns_limit_l_max 25
_diffrn_reflns_limit_l_min -25
_diffrn_reflns_number 454321
_diffrn_reflns_point_group_measured_fraction_full 0.999
_diffrn_reflns_point_group_measured_fraction_max 0.999
_diffrn_reflns_theta_full 25.242
_diffrn_reflns_theta_max 26.000
_diffrn_reflns_theta_min 0.978
_diffrn_source '1uS Microfocus x-ray'
_exptl_absorpt_coefficient_mu 2.656
_exptl_absorpt_correction_T_max 0.5274
_exptl_absorpt_correction_T_min 0.2100
_exptl_absorpt_correction_type empirical
_exptl_absorpt_process_details SADABS-2012/1
_exptl_crystal_colour deep-blue
_exptl_crystal_density_diffrn 2.377
_exptl_crystal_density_method none
_exptl_crystal_description block
_exptl_crystal_F_000 22544
_exptl_crystal_size_max 0.279
_exptl_crystal_size_mid 0.205
_exptl_crystal_size_min 0.134
_refine_diff_density_max 2.113
_refine_diff_density_min -2.426
_refine_diff_density_rms 0.225
_refine_ls_abs_structure_details
;
 Flack x determined using 23704 quotients [(I+)-(I-)]/[(I+)+(I-)]
 (Parsons, Flack and Wagner, Acta Cryst. B69 (2013) 249-259).
;
_refine_ls_abs_structure_Flack -0.008(6)
_refine_ls_extinction_method none
_refine_ls_goodness_of_fit_ref 1.074
_refine_ls_hydrogen_treatment constr
_refine_ls_matrix_type full
_refine_ls_number_parameters 3315
_refine_ls_number_reflns 64750
_refine_ls_number_restraints 7
_refine_ls_restrained_S_all 1.074
_refine_ls_R_factor_all 0.0611
_refine_ls_R_factor_gt 0.0472
_refine_ls_shift/su_max 0.002
_refine_ls_shift/su_mean 0.000
_refine_ls_structure_factor_coef Fsqd
_refine_ls_weighting_details 'w=1/[\s^2^(Fo^2^)+(0.0477P)^2^+317.1970P] where P=(Fo^2^+2Fc^2^)/3'
_refine_ls_weighting_scheme calc
_refine_ls_wR_factor_gt 0.1170
_refine_ls_wR_factor_ref 0.1289
_reflns_Friedel_coverage 0.889
_reflns_Friedel_fraction_full 1.000
_reflns_Friedel_fraction_max 1.000
_reflns_number_gt 56428
_reflns_number_total 64750
_reflns_threshold_expression 'I > 2\s(I)'
_cod_data_source_file 5-d-wx7685.cif
_cod_data_source_block wx7685
_cod_depositor_comments
;
The following automatic conversions were performed:

data item '_atom_sites_solution_primary' value 'direct methods' was
changed to 'direct'.

Automatic conversion script
Id: cif_fix_values 6909 2019-04-08 15:41:33Z antanas 
;
_cod_original_cell_volume 32940(10)
_cod_database_code 4133373
_shelx_shelxl_version_number 2016/6
_shelx_space_group_comment
;
The symmetry employed for this shelxl refinement is uniquely defined
by the following loop, which should always be used as a source of
symmetry information in preference to the above space-group names.
They are only intended as comments.
;
_shelx_estimated_absorpt_t_min 0.524
_shelx_estimated_absorpt_t_max 0.717

loop_
_space_group_symop_operation_xyz
'x, y, z'
'-x, -y, z'
'-x+1/2, y+1/2, -z'
'x+1/2, -y+1/2, -z'

loop_
_atom_site_label
_atom_site_type_symbol
_atom_site_fract_x
_atom_site_fract_y
_atom_site_fract_z
_atom_site_U_iso_or_equiv
_atom_site_adp_type
_atom_site_occupancy
_atom_site_site_symmetry_order
_atom_site_calc_flag
_atom_site_refinement_flags_posn
_atom_site_refinement_flags_adp
_atom_site_refinement_flags_occupancy
_atom_site_disorder_assembly
_atom_site_disorder_group
Mo1 Mo 0.96800(4) 0.69903(3) 0.65294(6) 0.0149(3) Uani 1 1 d . . . . .
Mo2 Mo 0.96631(3) 0.69085(3) 0.81241(6) 0.0150(3) Uani 1 1 d . . . . .
Mo3 Mo 0.86937(3) 0.72219(3) 0.82737(6) 0.0141(3) Uani 1 1 d . . . . .
Mo4 Mo 0.86717(3) 0.72074(3) 0.66804(6) 0.0137(3) Uani 1 1 d . . . . .
Mo5 Mo 0.94132(4) 0.77009(3) 0.58264(6) 0.0165(3) Uani 1 1 d . . . . .
Mo6 Mo 0.84797(3) 0.78268(3) 0.59297(6) 0.0154(3) Uani 1 1 d . . . . .
Mo7 Mo 0.77123(3) 0.76491(3) 0.67194(6) 0.0132(3) Uani 1 1 d . . . . .
Mo8 Mo 0.79094(4) 0.84170(3) 0.59709(6) 0.0163(3) Uani 1 1 d . . . . .
Mo9 Mo 0.77707(3) 0.76514(3) 0.83135(6) 0.0132(3) Uani 1 1 d . . . . .
Mo10 Mo 0.69660(3) 0.81806(3) 0.82941(6) 0.0140(3) Uani 1 1 d . . . . .
Mo11 Mo 0.63816(4) 0.89223(3) 0.67523(6) 0.0156(3) Uani 1 1 d . . . . .
Mo12 Mo 0.69914(3) 0.82450(3) 0.67119(6) 0.0144(3) Uani 1 1 d . . . . .
Mo13 Mo 0.87943(4) 1.25324(3) 0.90039(6) 0.0165(3) Uani 1 1 d . . . . .
Mo14 Mo 0.82023(3) 1.30497(3) 0.80907(6) 0.0144(3) Uani 1 1 d . . . . .
Mo15 Mo 0.80051(4) 1.23853(3) 0.73862(6) 0.0184(3) Uani 1 1 d . . . . .
Mo16 Mo 0.82168(3) 1.30192(3) 0.64905(6) 0.0147(3) Uani 1 1 d . . . . .
Mo17 Mo 0.71905(3) 1.26314(3) 0.66179(6) 0.0142(3) Uani 1 1 d . . . . .
Mo18 Mo 0.79289(3) 1.24146(3) 0.57685(6) 0.0156(3) Uani 1 1 d . . . . .
Mo19 Mo 0.72627(3) 1.26767(3) 0.82140(6) 0.0141(3) Uani 1 1 d . . . . .
Mo20 Mo 0.74988(4) 1.20263(3) 0.91886(6) 0.0160(3) Uani 1 1 d . . . . .
Mo21 Mo 0.65128(3) 1.21095(3) 0.83767(6) 0.0147(3) Uani 1 1 d . . . . .
Mo22 Mo 0.67833(4) 1.15329(3) 0.92123(6) 0.0164(3) Uani 1 1 d . . . . .
Mo23 Mo 0.60069(4) 1.13075(3) 0.84827(6) 0.0163(3) Uani 1 1 d . . . . .
Mo24 Mo 0.68099(4) 1.14565(3) 0.76009(6) 0.0181(3) Uani 1 1 d . . . . .
Mo25 Mo 0.64615(4) 1.20540(3) 0.67943(6) 0.0155(3) Uani 1 1 d . . . . .
Mo26 Mo 0.59728(4) 1.13221(3) 0.68972(6) 0.0166(3) Uani 1 1 d . . . . .
Mo27 Mo 0.57842(4) 1.05205(3) 0.69047(6) 0.0175(3) Uani 1 1 d . . . . .
Mo28 Mo 0.59114(4) 1.04978(3) 0.85029(6) 0.0171(3) Uani 1 1 d . . . . .
Mo29 Mo 0.60340(4) 0.96793(3) 0.84510(6) 0.0167(3) Uani 1 1 d . . . . .
Mo32 Mo 0.77952(4) 0.91211(3) 0.99562(7) 0.0182(3) Uani 1 1 d . . . . .
Mo33 Mo 0.92121(4) 1.19032(4) 0.43250(7) 0.0233(3) Uani 1 1 d . . . . .
Mo34 Mo 0.79214(4) 0.83579(3) 0.91222(7) 0.0184(3) Uani 1 1 d . . . . .
Mo35 Mo 0.65856(4) 1.01321(3) 0.76043(7) 0.0209(3) Uani 1 1 d . . . . .
Mo36 Mo 0.92340(4) 1.31913(3) 0.80678(6) 0.0158(3) Uani 1 1 d . . . . .
Mo37 Mo 0.71304(4) 0.87744(3) 0.91280(6) 0.0169(3) Uani 1 1 d . . . . .
Mo38 Mo 0.92630(4) 1.30964(3) 0.64715(6) 0.0151(3) Uani 1 1 d . . . . .
Mo39 Mo 0.87014(4) 0.87371(3) 1.00721(7) 0.0233(3) Uani 1 1 d . . . . .
Mo40 Mo 0.59366(4) 0.96584(3) 0.68639(6) 0.0166(3) Uani 1 1 d . . . . .
Mo41 Mo 1.02862(3) 0.72790(3) 0.89646(6) 0.0160(3) Uani 1 1 d . . . . .
Mo42 Mo 0.82710(4) 1.17911(3) 0.51234(7) 0.0224(3) Uani 1 1 d . . . . .
Mo43 Mo 1.02977(4) 0.74249(3) 0.73493(6) 0.0208(3) Uani 1 1 d . . . . .
Mo44 Mo 0.72328(4) 0.88494(3) 0.75154(7) 0.0224(3) Uani 1 1 d . . . . .
Mo45 Mo 0.88700(4) 1.24455(3) 0.56389(6) 0.0185(3) Uani 1 1 d . . . . .
Mo46 Mo 0.63377(4) 0.88993(3) 0.83557(6) 0.0155(3) Uani 1 1 d . . . . .
Mo47 Mo 0.97862(4) 0.81479(4) 0.43948(7) 0.0236(3) Uani 1 1 d . . . . .
Mo48 Mo 0.85658(4) 0.78694(3) 0.75483(7) 0.0223(3) Uani 1 1 d . . . . .
Mo49 Mo 0.94661(4) 0.76475(4) 0.90240(8) 0.0144(3) Uani 0.9 1 d . . P A 1
Mo50 Mo 0.63794(4) 1.01517(3) 0.59971(6) 0.0183(3) Uani 1 1 d . . . . .
Mo51 Mo 0.69248(4) 0.94907(3) 0.92660(7) 0.0228(3) Uani 1 1 d . . . . .
Mo52 Mo 0.88927(4) 0.83924(3) 0.52090(7) 0.0195(3) Uani 1 1 d . . . . .
Mo53 Mo 0.75646(4) 1.12663(3) 0.99104(7) 0.0223(3) Uani 1 1 d . . . . .
Mo54 Mo 0.74096(4) 0.97865(3) 1.07890(7) 0.0254(3) Uani 1 1 d . . . . .
Mo55 Mo 0.95758(4) 0.83588(4) 0.99752(7) 0.0261(3) Uani 1 1 d . . . . .
Mo56 Mo 0.73287(4) 1.18464(3) 0.59270(8) 0.0158(3) Uani 0.9 1 d . . P B 1
Mo57 Mo 0.68710(5) 0.95254(4) 0.59042(10) 0.0238(4) Uani 0.9 1 d . . P C 1
Mo58 Mo 0.67664(4) 1.08003(3) 0.92747(7) 0.0194(3) Uani 1 1 d . . . . .
Mo59 Mo 1.04280(4) 0.79359(5) 0.96757(10) 0.0210(4) Uani 0.9 1 d . . P . .
Mo60 Mo 0.73407(4) 1.05727(3) 1.07717(7) 0.0242(3) Uani 1 1 d . . . . .
Mo61 Mo 0.81554(5) 0.89034(4) 0.45237(8) 0.0313(4) Uani 1 1 d . . . . .
Mo62 Mo 0.76582(6) 0.95855(4) 0.46737(10) 0.0468(5) Uani 1 1 d . . . . .
Mo63 Mo 0.65531(7) 1.08716(4) 0.58133(11) 0.0558(6) Uani 1 1 d . . . . .
Mo64 Mo 0.71379(7) 1.02619(4) 0.50663(13) 0.0722(9) Uani 1 1 d . . . . .
M49 Mo 0.9446(5) 0.7553(4) 0.9277(10) 0.029(4) Uiso 0.1 1 d . . P D 2
M56 Mo 0.7229(5) 1.1911(4) 0.5636(10) 0.034(4) Uiso 0.1 1 d . . P E 2
M57 Mo 0.6729(6) 0.9490(5) 0.5671(10) 0.035(5) Uiso 0.1 1 d . . P F 2
M59 Mo 1.0424(5) 0.7848(4) 0.9902(9) 0.022(5) Uiso 0.1 1 d . . P G 2
Ce1 Ce 0.84476(2) 1.18872(2) 1.03029(4) 0.01876(19) Uani 1 1 d . . . . .
Ce3 Ce 0.74691(3) 1.11329(2) 0.46969(4) 0.0233(2) Uani 1 1 d . . . . .
O1 O 0.6422(5) 0.9429(3) 0.5087(6) 0.048(4) Uani 1 1 d . . . C 1
O2 O 0.7145(4) 0.9621(3) 0.6540(7) 0.043(4) Uani 1 1 d . . . C 1
O3 O 0.6689(3) 0.9158(2) 0.6173(5) 0.020(2) Uani 1 1 d . . . C 1
O4 O 0.6096(3) 0.9262(2) 0.8349(5) 0.020(2) Uani 1 1 d . . . . .
O5 O 0.6076(3) 0.8696(2) 0.8876(5) 0.022(2) Uani 1 1 d . . . . .
O6 O 0.6180(3) 0.8763(2) 0.7553(5) 0.016(2) Uani 1 1 d . . . . .
O7 O 0.6769(3) 0.9113(2) 0.7559(5) 0.017(2) Uani 1 1 d . . . . .
O8 O 0.6739(3) 0.9079(2) 0.8896(5) 0.016(2) Uani 1 1 d . . . . .
O9 O 0.6130(3) 0.8710(3) 0.6245(5) 0.023(2) Uani 1 1 d . . . . .
O10 O 0.6843(3) 0.8668(2) 0.6861(5) 0.018(2) Uani 1 1 d . . . . .
O11 O 0.6654(3) 0.8161(3) 0.6171(5) 0.022(2) Uani 1 1 d . . . . .
O12 O 0.7401(3) 0.8402(2) 0.6167(5) 0.015(2) Uiso 1 1 d . . . . .
O13 O 0.7288(3) 0.7890(2) 0.6769(5) 0.014(2) Uani 1 1 d . . . . .
O14 O 0.7519(3) 0.9018(3) 0.6993(6) 0.028(3) Uani 1 1 d . . . . .
O15 O 0.6734(3) 0.8134(2) 0.7499(5) 0.016(2) Uani 1 1 d . . . . .
O16 O 0.7364(3) 0.8437(2) 0.7510(5) 0.015(2) Uani 1 1 d . . . . .
O17 O 0.6814(3) 0.8621(2) 0.8353(5) 0.016(2) Uani 1 1 d . . . . .
O18 O 0.7303(3) 0.7869(2) 0.8242(5) 0.016(2) Uani 1 1 d . . . . .
O19 O 0.7423(3) 0.8953(2) 0.8280(5) 0.021(2) Uani 1 1 d . . . . .
O20 O 0.6634(3) 0.8052(2) 0.8805(5) 0.021(2) Uani 1 1 d . . . . .
O21 O 0.6867(3) 0.8611(2) 0.9710(5) 0.021(2) Uani 1 1 d . . . . .
O22 O 0.7663(3) 0.8742(2) 0.9453(5) 0.016(2) Uani 1 1 d . . . . .
O23 O 0.7252(3) 0.9143(2) 0.9604(5) 0.018(2) Uani 1 1 d . . . . .
O24 O 0.7347(3) 0.8381(2) 0.8854(5) 0.018(2) Uani 1 1 d . . . . .
O25 O 0.7460(4) 0.8813(3) 1.0709(5) 0.029(3) Uani 1 1 d . . . . .
O26 O 0.7671(3) 0.9402(3) 1.0513(6) 0.026(3) Uani 1 1 d . . . . .
O27 O 0.8199(3) 0.8934(2) 1.0294(6) 0.026(3) Uani 1 1 d . . . . .
O28 O 0.8523(5) 0.8490(3) 1.0938(7) 0.052(4) Uani 1 1 d . . . . .
O29 O 0.8285(3) 0.8411(3) 0.9679(6) 0.027(3) Uani 1 1 d . . . . .
O30 O 0.7600(3) 0.8204(2) 1.0063(5) 0.021(2) Uani 1 1 d . . . . .
O31 O 0.8089(3) 0.8505(2) 0.8438(6) 0.025(3) Uani 1 1 d . . . . .
O32 O 0.7933(3) 0.7958(2) 0.8928(5) 0.018(2) Uani 1 1 d . . . . .
O33 O 0.9038(3) 0.8420(3) 1.0010(6) 0.032(3) Uani 1 1 d . . . . .
O34 O 0.9427(4) 0.8098(4) 1.0869(6) 0.043(4) Uani 1 1 d . . . . .
O35 O 0.9707(4) 0.8648(3) 1.0446(7) 0.043(4) Uani 1 1 d . . . . .
O36 O 0.9677(4) 0.8480(3) 0.9221(6) 0.042(3) Uani 1 1 d . . . . .
O37 O 0.9384(3) 0.7923(3) 0.9579(6) 0.027(3) Uani 1 1 d . . . A 1
O38 O 0.9342(4) 0.7338(3) 0.9897(6) 0.038(3) Uani 1 1 d . . . A 1
O39 O 0.9563(3) 0.7826(2) 0.8348(5) 0.022(2) Uani 1 1 d . . . A 1
O40 O 0.8997(3) 0.7487(3) 0.8817(5) 0.021(2) Uani 1 1 d . . . A 1
O41 O 0.8756(3) 0.8089(3) 0.8098(5) 0.026(3) Uani 1 1 d . . . . .
O42 O 0.8449(3) 0.7014(2) 0.8794(5) 0.022(2) Uani 1 1 d . . . . .
O43 O 0.7652(3) 0.7373(3) 0.8808(5) 0.023(2) Uani 1 1 d . . . . .
O44 O 0.8007(3) 0.7963(2) 0.7546(5) 0.016(2) Uani 1 1 d . . . . .
O45 O 0.8319(3) 0.7559(2) 0.8190(5) 0.017(2) Uani 1 1 d . . . . .
O46 O 0.7663(3) 0.7458(2) 0.7506(5) 0.015(2) Uani 1 1 d . . . . .
O47 O 0.8498(3) 0.7064(2) 0.7469(5) 0.016(2) Uani 1 1 d . . . . .
O48 O 0.9146(3) 0.6992(2) 0.8145(5) 0.017(2) Uani 1 1 d . . . . .
O49 O 0.8902(3) 0.7536(2) 0.7483(5) 0.017(2) Uani 1 1 d . . . . .
O50 O 0.8285(3) 0.7557(2) 0.6669(5) 0.014(2) Uani 1 1 d . . . . .
O51 O 0.8670(3) 0.8051(2) 0.6813(5) 0.017(2) Uani 1 1 d . . . . .
O52 O 0.7957(3) 0.7968(2) 0.6199(5) 0.015(2) Uani 1 1 d . . . . .
O53 O 0.7578(3) 0.7391(2) 0.6178(5) 0.019(2) Uani 1 1 d . . . . .
O54 O 0.8102(3) 0.8536(2) 0.6665(5) 0.021(2) Uani 1 1 d . . . . .
O55 O 0.7653(3) 0.8203(3) 0.5043(5) 0.025(3) Uani 1 1 d . . . . .
O56 O 0.7972(3) 0.8717(3) 0.5456(5) 0.022(2) Uani 1 1 d . . . . .
O57 O 0.8456(4) 0.9158(3) 0.5203(6) 0.039(3) Uani 1 1 d . . . . .
O58 O 0.7763(4) 0.9172(3) 0.4665(6) 0.033(3) Uani 1 1 d . . . . .
O59 O 0.7931(4) 0.8616(3) 0.4148(6) 0.044(4) Uani 1 1 d . . . . .
O60 O 0.8396(3) 0.8229(3) 0.5590(5) 0.022(2) Uani 1 1 d . . . . .
O61 O 0.8415(3) 0.7004(2) 0.6166(5) 0.022(2) Uani 1 1 d . . . . .
O62 O 0.9143(3) 0.7028(2) 0.6658(5) 0.017(2) Uani 1 1 d . . . . .
O63 O 0.8889(3) 0.7530(2) 0.6144(5) 0.017(2) Uani 1 1 d . . . . .
O64 O 0.9508(3) 0.7883(3) 0.6507(6) 0.027(3) Uani 1 1 d . . . . .
O65 O 0.9640(3) 0.7341(3) 0.5985(5) 0.021(2) Uani 1 1 d . . . . .
O66 O 0.9168(3) 0.7451(3) 0.4930(5) 0.026(3) Uani 1 1 d . . . . .
O67 O 0.8966(3) 0.7972(2) 0.5557(5) 0.020(2) Uani 1 1 d . . . . .
O68 O 0.9033(4) 0.8573(3) 0.5859(7) 0.044(4) Uani 1 1 d . . . . .
O69 O 0.8680(4) 0.8072(4) 0.4361(6) 0.047(4) Uani 1 1 d . . . . .
O70 O 0.9325(3) 0.8356(2) 0.4775(5) 0.021(2) Uani 1 1 d . . . . .
O71 O 0.9696(3) 0.7875(2) 0.5251(6) 0.023(2) Uani 1 1 d . . . . .
O72 O 1.0035(3) 0.8411(3) 0.5216(6) 0.026(3) Uani 1 1 d . . . . .
O73 O 0.9735(3) 1.2036(3) 0.4392(5) 0.025(3) Uani 1 1 d . . . . .
O74 O 0.9295(3) 1.1571(3) 0.3961(6) 0.035(3) Uani 1 1 d . . . . .
O75 O 0.9066(3) 1.2129(3) 0.3716(6) 0.034(3) Uani 1 1 d . . . . .
O76 O 0.8704(3) 1.1787(3) 0.4636(6) 0.030(3) Uani 1 1 d . . . . .
O77 O 0.9119(3) 1.2275(3) 0.5022(5) 0.025(3) Uani 1 1 d . . . . .
O78 O 0.9166(3) 1.2757(2) 0.5904(5) 0.021(2) Uani 1 1 d . . . . .
O79 O 0.8923(3) 1.2213(3) 0.6258(6) 0.025(3) Uani 1 1 d . . . . .
O80 O 0.9404(3) 1.3351(3) 0.5939(6) 0.026(3) Uani 1 1 d . . . . .
O81 O 0.9717(3) 0.6719(3) 0.5990(5) 0.022(2) Uani 1 1 d . . . . .
O82 O 0.9745(3) 0.7324(2) 0.7378(5) 0.016(2) Uani 1 1 d . . . . .
O83 O 1.0229(3) 0.7098(2) 0.6654(5) 0.014(2) Uani 1 1 d . . . . .
O84 O 1.0328(3) 0.7720(3) 0.6868(5) 0.023(2) Uani 1 1 d . . . . .
O85 O 0.9700(3) 0.6752(2) 0.7305(5) 0.019(2) Uani 1 1 d . . . . .
O86 O 0.9735(3) 0.7249(2) 0.8716(5) 0.017(2) Uani 1 1 d . . . A 1
O87 O 0.9695(3) 0.6608(3) 0.8584(5) 0.022(2) Uani 1 1 d . . . . .
O88 O 1.0014(3) 0.7613(3) 0.9363(5) 0.023(3) Uani 1 1 d . . . A 1
O89 O 1.0046(3) 0.8132(3) 1.0113(6) 0.031(3) Uani 1 1 d . . . H 1
O90 O 1.0380(4) 0.7654(4) 1.0600(6) 0.043(4) Uani 1 1 d . . . I 1
O91 O 1.0255(3) 0.7017(2) 0.9527(5) 0.020(2) Uani 1 1 d . . . . .
O92 O 0.9327(3) 1.2456(2) 0.9386(5) 0.019(2) Uani 1 1 d . . . . .
O93 O 0.9191(3) 1.2853(2) 0.8676(5) 0.017(2) Uani 1 1 d . . . . .
O94 O 1.0238(3) 0.7010(2) 0.8145(5) 0.017(2) Uani 1 1 d . . . . .
O95 O 1.0419(4) 0.8113(3) 0.8972(6) 0.041(3) Uani 1 1 d . . . J 1
O96 O 1.0327(3) 0.7579(2) 0.8112(5) 0.018(2) Uani 1 1 d . . . . .
O97 O 0.9205(3) 1.2765(2) 0.7317(4) 0.016(2) Uani 1 1 d . . . . .
O98 O 0.9322(3) 1.3333(2) 0.7248(5) 0.019(2) Uani 1 1 d . . . . .
O99 O 0.8727(3) 1.3145(2) 0.6495(5) 0.017(2) Uani 1 1 d . . . . .
O100 O 0.8714(3) 1.2781(3) 0.4833(5) 0.029(3) Uani 1 1 d . . . . .
O101 O 0.8378(3) 1.2664(2) 0.5979(5) 0.018(2) Uani 1 1 d . . . . .
O102 O 0.8374(3) 1.2249(2) 0.5314(5) 0.019(2) Uani 1 1 d . . . . .
O103 O 0.8438(4) 1.1671(3) 0.5838(6) 0.035(3) Uani 1 1 d . . . . .
O104 O 0.8046(3) 1.2009(3) 0.4190(6) 0.031(3) Uani 1 1 d . . . . .
O105 O 0.8008(3) 1.1490(3) 0.4838(6) 0.030(3) Uani 1 1 d . . . . .
O106 O 0.7795(3) 1.2009(2) 0.5456(5) 0.018(2) Uani 1 1 d . . . B 1
O107 O 0.7758(3) 1.2634(2) 0.5184(5) 0.018(2) Uani 1 1 d . . . . .
O108 O 0.8102(3) 1.2196(2) 0.6670(5) 0.017(2) Uani 1 1 d . . . . .
O109 O 0.7400(3) 1.2309(2) 0.6084(5) 0.018(2) Uani 1 1 d . . . B 1
O110 O 0.7777(3) 1.2707(2) 0.6526(5) 0.015(2) Uani 1 1 d . . . . .
O111 O 0.8017(3) 1.3237(3) 0.5942(5) 0.025(3) Uani 1 1 d . . . . .
O112 O 0.8404(3) 1.2695(2) 0.7325(4) 0.014(2) Uani 1 1 d . . . . .
O113 O 0.8069(3) 1.3205(2) 0.7263(5) 0.017(2) Uani 1 1 d . . . . .
O114 O 0.8861(3) 1.2303(3) 0.8374(6) 0.027(3) Uani 1 1 d . . . . .
O115 O 0.8707(3) 1.3204(2) 0.8023(5) 0.016(2) Uani 1 1 d . . . . .
O116 O 0.8766(3) 1.2891(3) 0.9812(5) 0.023(3) Uani 1 1 d . . . . .
O117 O 0.8582(3) 1.2313(3) 0.9586(5) 0.023(2) Uani 1 1 d . . . . .
O118 O 0.7974(3) 1.3292(3) 0.8568(6) 0.023(3) Uani 1 1 d . . . . .
O119 O 0.8410(3) 1.2770(3) 0.8716(5) 0.020(2) Uani 1 1 d . . . . .
O120 O 0.7807(3) 1.2737(2) 0.7969(5) 0.019(2) Uani 1 1 d . . . . .
O121 O 0.8499(4) 1.1706(3) 0.9165(6) 0.042(3) Uani 1 1 d . . . . .
O122 O 0.7848(3) 1.2060(2) 0.9780(5) 0.022(2) Uani 1 1 d . . . . .
O123 O 0.8273(4) 1.2357(3) 1.0879(6) 0.042(3) Uani 1 1 d . . . . .
O124 O 0.7118(3) 1.2201(3) 1.0006(5) 0.032(3) Uani 1 1 d . . . . .
O125 O 0.7711(3) 1.1836(2) 0.8591(5) 0.023(2) Uani 1 1 d . . . . .
O126 O 0.7467(3) 1.2402(2) 0.8859(5) 0.021(2) Uani 1 1 d . . . . .
O127 O 0.7299(3) 1.1630(2) 0.9560(5) 0.017(2) Uani 1 1 d . . . . .
O128 O 0.6935(3) 1.1938(2) 0.8899(5) 0.019(2) Uani 1 1 d . . . . .
O129 O 0.7175(3) 1.2973(2) 0.8676(5) 0.021(2) Uani 1 1 d . . . . .
O130 O 0.8188(3) 1.2157(2) 0.7944(5) 0.020(2) Uani 1 1 d . . . . .
O131 O 0.7136(3) 1.2843(2) 0.7392(5) 0.016(2) Uani 1 1 d . . . . .
O132 O 0.7459(3) 1.2330(2) 0.7431(5) 0.016(2) Uani 1 1 d . . . . .
O133 O 0.6810(3) 1.2450(2) 0.8272(5) 0.015(2) Uani 1 1 d . . . . .
O134 O 0.7057(3) 1.2886(2) 0.6072(5) 0.019(2) Uani 1 1 d . . . . .
O135 O 0.6747(3) 1.2411(2) 0.6736(5) 0.016(2) Uani 1 1 d . . . . .
O136 O 0.7570(3) 1.1737(3) 0.6580(6) 0.031(3) Uani 1 1 d . . . B 1
O137 O 0.6833(3) 1.1885(3) 0.6210(5) 0.021(2) Uani 1 1 d . . . B 1
O138 O 0.7035(3) 1.2056(3) 0.4993(5) 0.026(3) Uani 1 1 d . . . B 1
O139 O 0.7310(3) 1.1535(3) 0.5442(6) 0.030(3) Uani 1 1 d . . . B 1
O140 O 0.7297(4) 1.1618(3) 0.4099(7) 0.048(4) Uani 1 1 d . . . . .
O141 O 0.6084(3) 1.2117(2) 0.6312(5) 0.021(2) Uani 1 1 d . . . . .
O142 O 0.6366(3) 1.1629(2) 0.7016(5) 0.018(2) Uani 1 1 d . . . . .
O143 O 0.6239(3) 1.2157(2) 0.7606(5) 0.018(2) Uani 1 1 d . . . . .
O144 O 0.6894(3) 1.1897(2) 0.7564(5) 0.017(2) Uani 1 1 d . . . . .
O145 O 0.6182(3) 1.2214(3) 0.8919(5) 0.022(2) Uani 1 1 d . . . . .
O146 O 0.7075(3) 1.1397(2) 0.8323(5) 0.016(2) Uani 1 1 d . . . . .
O147 O 0.6408(3) 1.1650(2) 0.8459(5) 0.019(2) Uani 1 1 d . . . . .
O148 O 0.6427(3) 1.1166(2) 0.7660(5) 0.017(2) Uani 1 1 d . . . . .
O149 O 0.7544(4) 1.0961(2) 1.0482(5) 0.027(3) Uani 1 1 d . . . . .
O150 O 0.7733(3) 1.1105(3) 0.9238(6) 0.032(3) Uani 1 1 d . . . . .
O151 O 0.6503(3) 1.1665(2) 0.9797(5) 0.023(2) Uani 1 1 d . . . . .
O152 O 0.6998(3) 1.1177(2) 0.9644(5) 0.020(2) Uani 1 1 d . . . . .
O153 O 0.6453(3) 1.1181(2) 0.9000(5) 0.020(2) Uani 1 1 d . . . . .
O154 O 0.7036(3) 1.0780(3) 0.8595(6) 0.027(3) Uani 1 1 d . . . . .
O155 O 0.5771(3) 1.1425(2) 0.7720(5) 0.022(2) Uani 1 1 d . . . . .
O156 O 0.6938(4) 1.0807(3) 0.6504(6) 0.032(3) Uani 1 1 d . . . . .
O157 O 0.6320(3) 1.1163(3) 0.6247(5) 0.026(3) Uani 1 1 d . . . . .
O158 O 0.5661(3) 1.1503(3) 0.6435(6) 0.028(3) Uani 1 1 d . . . . .
O159 O 0.6862(3) 1.1036(2) 0.5296(5) 0.024(2) Uani 1 1 d . . . . .
O160 O 0.6134(4) 1.0862(3) 0.5121(6) 0.034(3) Uani 1 1 d . . . . .
O161 O 0.5724(3) 1.1466(3) 0.9035(5) 0.024(2) Uani 1 1 d . . . . .
O162 O 0.6352(4) 1.0878(3) 1.0182(6) 0.037(3) Uani 1 1 d . . . . .
O163 O 0.7032(3) 1.0599(3) 0.9835(5) 0.024(3) Uani 1 1 d . . . . .
O164 O 0.7797(4) 1.0442(3) 1.0066(6) 0.032(3) Uani 1 1 d . . . . .
O165 O 0.7190(3) 1.0167(3) 1.0686(6) 0.028(3) Uani 1 1 d . . . . .
O166 O 0.7799(4) 0.9941(3) 1.0010(6) 0.034(3) Uani 1 1 d . . . . .
O167 O 0.7102(3) 0.9702(3) 0.9890(6) 0.032(3) Uani 1 1 d . . . . .
O168 O 0.6520(4) 0.9317(3) 1.0074(6) 0.038(3) Uani 1 1 d . . . . .
O169 O 0.6487(3) 0.9669(2) 0.9000(5) 0.022(2) Uani 1 1 d . . . . .
O170 O 0.7217(4) 0.9571(3) 0.8629(7) 0.039(3) Uani 1 1 d . . . . .
O171 O 0.5685(3) 0.9714(3) 0.8994(5) 0.023(2) Uani 1 1 d . . . . .
O172 O 0.6461(3) 0.9726(2) 0.7590(5) 0.018(2) Uani 1 1 d . . . . .
O173 O 0.5724(3) 0.9682(2) 0.7676(5) 0.019(2) Uani 1 1 d . . . . .
O174 O 0.6067(3) 0.9263(2) 0.6867(5) 0.019(2) Uani 1 1 d . . . . .
O175 O 0.5550(3) 0.9666(3) 0.6389(6) 0.027(3) Uani 1 1 d . . . . .
O176 O 0.6368(3) 0.9723(2) 0.6263(5) 0.019(2) Uani 1 1 d . . . C 1
O177 O 0.5404(3) 1.0441(3) 0.6446(5) 0.025(3) Uani 1 1 d . . . . .
O178 O 0.6026(3) 1.0114(3) 0.5462(5) 0.025(3) Uani 1 1 d . . . . .
O179 O 0.6801(3) 0.9944(3) 0.5555(5) 0.027(3) Uani 1 1 d . . . C 1
O180 O 0.6695(3) 1.0455(2) 0.5536(5) 0.019(2) Uani 1 1 d . . . . .
O181 O 0.6360(3) 1.0568(2) 0.9053(5) 0.022(2) Uani 1 1 d . . . . .
O182 O 0.5851(3) 1.0917(2) 0.8475(5) 0.020(2) Uani 1 1 d . . . . .
O183 O 0.6962(3) 1.0162(3) 0.8086(6) 0.028(3) Uani 1 1 d . . . . .
O184 O 0.5591(3) 1.0393(3) 0.9045(5) 0.026(3) Uani 1 1 d . . . . .
O185 O 0.6156(3) 1.0107(2) 0.8301(5) 0.021(2) Uani 1 1 d . . . . .
O186 O 0.5610(3) 1.0452(2) 0.7731(6) 0.022(2) Uani 1 1 d . . . . .
O187 O 0.6337(3) 1.0541(2) 0.7639(5) 0.016(2) Uani 1 1 d . . . . .
O188 O 0.6781(3) 1.0192(2) 0.6836(5) 0.019(2) Uani 1 1 d . . . . .
O189 O 0.5771(3) 1.0930(3) 0.6961(5) 0.023(2) Uani 1 1 d . . . . .
O190 O 0.6212(3) 1.0555(2) 0.6285(5) 0.019(2) Uani 1 1 d . . . . .
O191 O 0.6045(3) 1.0110(2) 0.6836(5) 0.018(2) Uani 1 1 d . . . . .
O200 O 0.9349(3) 1.1714(3) 0.5282(6) 0.027(3) Uani 1 1 d . . . . .
O201 O 0.9866(4) 0.8432(4) 0.3873(6) 0.043(4) Uani 1 1 d . . . . .
O202 O 0.9537(4) 0.7907(4) 0.3965(6) 0.044(4) Uani 1 1 d . . . . .
O203 O 0.8384(4) 0.9074(3) 0.3923(8) 0.054(4) Uani 1 1 d . . . . .
O204 O 0.8625(4) 0.8655(3) 0.4768(7) 0.048(4) Uani 1 1 d . . . . .
O205 O 0.7923(7) 0.9658(4) 0.5404(10) 0.093(7) Uani 1 1 d . . . . .
O206 O 0.8002(4) 0.9691(3) 0.4135(8) 0.060(5) Uani 1 1 d . . . . .
O207 O 0.7274(5) 0.9510(4) 0.3985(10) 0.080(6) Uani 1 1 d . . . . .
O208 O 0.7204(5) 0.9441(3) 0.5287(8) 0.057(5) Uani 1 1 d . . . C 1
O209 O 0.7067(4) 0.9615(3) 1.1197(7) 0.047(4) Uani 1 1 d . . . . .
O210 O 0.7743(4) 0.9868(3) 1.1350(6) 0.041(4) Uani 1 1 d . . . . .
O211 O 0.8961(4) 0.8964(3) 1.0545(7) 0.045(4) Uani 1 1 d . . . . .
O212 O 0.8742(4) 0.8902(3) 0.9338(7) 0.048(4) Uani 1 1 d . . . . .
O213 O 0.9154(3) 1.1946(3) 1.0023(7) 0.042(4) Uani 1 1 d . . . . .
O214 O 0.8863(6) 1.1939(5) 1.1260(9) 0.089(7) Uani 1 1 d . . . . .
O215 O 0.8732(4) 1.1388(3) 1.0415(8) 0.050(4) Uani 1 1 d . . . . .
O216 O 0.8058(7) 1.1750(4) 1.1288(8) 0.082(7) Uani 1 1 d . . . . .
O217 O 0.7953(3) 1.1475(3) 1.0163(7) 0.034(3) Uani 1 1 d . . . . .
O218 O 0.6945(4) 1.0706(3) 1.1135(7) 0.041(3) Uani 1 1 d . . . . .
O219 O 0.7654(4) 1.0529(3) 1.1383(6) 0.036(3) Uani 1 1 d . . . . .
O221 O 0.7229(5) 1.1509(3) 1.0811(7) 0.048(4) Uani 1 1 d . . . . .
O222 O 0.7106(3) 1.1323(3) 0.7039(5) 0.024(3) Uani 1 1 d . . . . .
O223 O 0.7430(4) 1.0288(4) 0.5928(9) 0.063(5) Uani 1 1 d . . . . .
O224 O 0.6778(5) 1.0223(3) 0.4302(6) 0.055(4) Uani 1 1 d . . . . .
O225 O 0.7320(4) 1.0584(3) 0.4788(7) 0.045(4) Uani 1 1 d . . . . .
O226 O 0.7416(6) 0.9968(3) 0.4754(10) 0.085(7) Uani 1 1 d . . . . .
O227 O 0.6963(6) 1.1035(5) 0.3875(9) 0.094(8) Uani 1 1 d . . . . .
O228 O 0.7756(6) 1.1095(5) 0.3617(8) 0.085(7) Uani 1 1 d . . . . .
O229 O 0.8089(4) 1.0844(3) 0.4734(9) 0.061(5) Uani 1 1 d . . . . .
O230 O 0.7649(4) 1.1002(4) 0.5884(7) 0.051(4) Uani 1 1 d . . . . .
O231 O 0.8308(3) 0.7629(2) 0.5315(5) 0.017(2) Uani 1 1 d . . . . .
O232 O 0.8001(3) 0.9311(3) 0.9359(6) 0.026(3) Uani 1 1 d . . . . .
O233 O 0.9344(3) 1.3481(3) 0.8517(5) 0.024(3) Uani 1 1 d . . . . .
O234 O 0.4890(17) 0.9140(11) 0.462(3) 0.100 Uiso 0.4 1 d D U P . .
O235 O 0.4544(14) 0.8811(13) 0.512(3) 0.100 Uiso 0.4 1 d D U P . .
O300 O 0.8411(4) 0.2485(3) 0.3743(7) 0.047(4) Uani 1 1 d . . . . .
O301 O 0.7054(4) 0.7772(3) 0.0013(6) 0.034(3) Uani 1 1 d . . . . .
O302 O 0.500000 0.000000 0.9585(10) 0.047(5) Uani 1 2 d S T P . .
O303 O 0.500000 0.000000 0.8109(11) 0.045(5) Uani 1 2 d S T P . .
O304 O 0.8717(4) 0.7925(3) 0.1027(7) 0.042(3) Uani 1 1 d . . . . .
O305 O 0.6495(4) 0.2585(4) 0.0027(8) 0.057(4) Uani 1 1 d . . . . .
O306 O 0.6243(5) 0.2851(4) 0.7624(8) 0.056(4) Uani 1 1 d . . . . .
O307 O 0.9183(4) 0.2813(4) 0.0887(7) 0.057(4) Uani 1 1 d . . . . .
O308 O 0.9178(5) 0.1795(4) 0.7804(7) 0.064(5) Uani 1 1 d . . . . .
O309 O 0.8496(5) 0.1641(4) 0.7187(7) 0.055(4) Uani 1 1 d . . . . .
O310 O 0.7205(5) 0.1731(4) 0.2807(7) 0.056(4) Uani 1 1 d . . . . .
O311 O 0.6751(4) 0.7434(4) 0.7670(9) 0.067(5) Uani 1 1 d . . . . .
O312 O 0.6675(7) 0.8899(5) 1.0965(10) 0.113(10) Uani 1 1 d . . . . .
O313 O 0.8341(5) 0.9098(4) 0.8049(9) 0.068(5) Uani 1 1 d . . . . .
O314 O 0.6989(5) 0.8721(4) 0.5111(9) 0.071(6) Uani 1 1 d . . . . .
O315 O 0.9698(6) 0.7438(6) 0.0996(8) 0.096(8) Uani 1 1 d . . . . .
O316 O 0.5857(5) 0.8171(4) 0.7238(11) 0.086(7) Uani 1 1 d . . . . .
O317 O 0.8861(8) 0.3494(4) 0.9675(11) 0.117(10) Uani 1 1 d . . . . .
O318 O 0.8711(6) 0.3429(5) 0.5030(9) 0.075(5) Uani 1 1 d . . . . .
O319 O 0.7931(5) 0.1910(4) 0.2486(9) 0.073(5) Uani 1 1 d . . . . .
O320 O 0.6040(5) 0.7664(4) 0.7906(9) 0.070(5) Uiso 1 1 d . . . . .
O325 O 0.6470(8) 0.9692(6) 0.3886(13) 0.040(7) Uiso 0.5 1 d . . P . .
O326 O 0.5650(9) 0.9482(7) 0.5084(15) 0.052(8) Uiso 0.5 1 d . . P . .
O328 O 0.6366(8) 0.1690(6) 0.5078(13) 0.084(8) Uiso 0.8 1 d . . P . .
O329 O 0.6292(10) 0.1310(8) 0.4122(16) 0.058(9) Uiso 0.5 1 d . . P . .
O330 O 0.8381(6) 0.1581(5) 0.3290(10) 0.082(6) Uiso 1 1 d . . . . .
O331 O 0.8640(8) 0.3796(6) 0.6832(13) 0.084(8) Uiso 0.8 1 d . . P . .
O333 O 0.8328(7) 0.9189(6) 0.6492(12) 0.079(7) Uiso 0.8 1 d . . P . .
O334 O 0.7982(6) 0.8746(5) 0.1719(10) 0.081(6) Uiso 1 1 d . . . . .
O335 O 0.9331(7) 0.6739(5) 0.9771(12) 0.073(7) Uiso 0.8 1 d . . P . .
O336 O 0.9707(9) 0.8992(7) 0.5327(16) 0.050(8) Uiso 0.5 1 d . . P K 1
O337 O 0.4864(7) 0.1747(5) 0.7780(12) 0.075(7) Uiso 0.8 1 d . . P . .
O338 O 0.9378(9) 0.6895(7) 0.4728(15) 0.051(8) Uiso 0.5 1 d . . P . .
O342 O 0.8492(8) 0.1058(6) 0.8871(13) 0.084(8) Uiso 0.8 1 d . . P . .
O345 O 0.8804(9) 1.1110(7) 0.4800(14) 0.048(7) Uiso 0.5 1 d . . P . .
O346 O 0.8055(7) 1.1139(6) 1.1587(12) 0.078(7) Uiso 0.8 1 d . . P . .
O347 O 0.9474(9) 1.1304(7) 1.0824(15) 0.053(8) Uiso 0.5 1 d . . P . .
O348 O 0.8374(14) 1.0231(11) 1.171(2) 0.099(14) Uiso 0.5 1 d . . P . .
O349 O 0.7513(11) 0.9717(9) 1.2664(19) 0.077(11) Uiso 0.5 1 d . . P . .
O350 O 0.6426(10) 0.9107(8) 1.2047(17) 0.065(9) Uiso 0.5 1 d . . P . .
O351 O 1.0293(9) 0.8873(7) 0.8967(15) 0.053(8) Uiso 0.5 1 d . . P . .
O352 O 0.8732(10) 0.9811(8) 1.0031(17) 0.066(10) Uiso 0.5 1 d . . P L 1
O353 O 0.8823(9) 0.9943(7) 0.8094(15) 0.052(8) Uiso 0.5 1 d . . P . .
O354 O 0.9281(11) 0.9181(8) 0.6363(18) 0.069(10) Uiso 0.5 1 d . . P . .
O356 O 0.8079(11) 1.0363(9) 0.3916(19) 0.076(11) Uiso 0.5 1 d . . P . .
O357 O 0.5646(11) 0.9027(9) 0.3565(18) 0.071(10) Uiso 0.5 1 d . . P . .
O358 O 0.7794(10) 0.8466(8) 0.2814(16) 0.062(9) Uiso 0.5 1 d . . P . .
O359 O 0.4935(12) 0.0624(10) 0.981(2) 0.079(11) Uiso 0.5 1 d . . P M 1
O360 O 0.4353(9) -0.0043(7) 1.0332(15) 0.054(8) Uiso 0.5 1 d . . P . .
O361 O 1.0008(12) 0.6155(10) 0.702(2) 0.085(12) Uiso 0.5 1 d . . P . .
O362 O 0.9157(11) 0.9216(9) 0.4545(18) 0.074(11) Uiso 0.5 1 d . . P . .
O363 O 0.8574(13) 0.9685(10) 1.115(2) 0.091(13) Uiso 0.5 1 d . . P N 2
O364 O 0.4930(12) 0.0880(10) 0.9638(19) 0.079(11) Uiso 0.5 1 d . . P O 2
O365 O 0.4830(8) 0.1859(7) 0.9018(14) 0.048(7) Uiso 0.5 1 d . . P . .
O366 O 0.9193(14) 0.8824(11) 0.348(2) 0.073(13) Uiso 0.4 1 d . . P . .
O367 O 0.500000 1.000000 0.549(2) 0.074(13) Uiso 0.6 2 d S . P . .
O368 O 0.9292(16) 0.9429(12) 0.966(3) 0.057(14) Uiso 0.3 1 d . . P . .
O369 O 0.8608(13) 0.6341(10) 0.906(2) 0.041(11) Uiso 0.3 1 d . . P P 1
O370 O 0.6042(13) 0.1381(10) 0.292(2) 0.065(12) Uiso 0.4 1 d . . P . .
O371 O 1.1007(11) 0.8909(9) 0.6190(18) 0.072(10) Uiso 0.5 1 d . . P . .
O372 O 0.930(2) 0.8714(16) 0.183(3) 0.08(2) Uiso 0.3 1 d . . P . .
O373 O 0.849(2) 0.9525(15) 0.303(3) 0.079(19) Uiso 0.3 1 d . . P . .
O374 O 0.7391(19) 1.1142(14) 1.248(3) 0.078(18) Uiso 0.3 1 d . . P . .
O375 O 0.5513(9) 0.7271(7) 0.7525(15) 0.074(9) Uiso 0.6 1 d . . P . .
O376 O 0.8913(12) 0.6366(9) 0.915(2) 0.057(11) Uiso 0.4 1 d . . P Q 2
O377 O 0.4221(16) 0.0894(12) 1.013(3) 0.059(14) Uiso 0.3 1 d . . P . .
O378 O 0.8448(7) 0.0828(5) 0.0095(12) 0.073(7) Uiso 0.8 1 d . . P . .
O379 O 0.6973(10) 0.8960(8) 0.3961(17) 0.063(9) Uiso 0.5 1 d . . P . .
O380 O 0.3645(12) -0.0125(9) 1.017(2) 0.058(11) Uiso 0.4 1 d . . P . .
O381 O 0.6700(14) 0.9651(11) 0.263(2) 0.081(14) Uiso 0.4 1 d . . P . .
O382 O 1.0322(16) 0.8904(12) 0.329(3) 0.075(15) Uiso 0.35 1 d . . P . .
O383 O 0.9794(14) 0.8982(11) 0.490(2) 0.043(12) Uiso 0.3 1 d . . P R 2
O384 O 0.8185(14) 0.9295(11) 0.190(2) 0.048(12) Uiso 0.3 1 d . . P . .
O385 O 0.925(2) 0.9511(19) 1.170(4) 0.09(2) Uiso 0.25 1 d . . P . .
O386 O 0.9719(18) 0.9413(14) 0.738(3) 0.075(17) Uiso 0.3 1 d . . P . .
O387 O 0.5705(14) 0.9247(11) 1.154(2) 0.043(11) Uiso 0.3 1 d . . P . .
O388 O 0.9017(14) 0.9403(11) 0.849(2) 0.047(12) Uiso 0.3 1 d . . P . .
O389 O 0.897(2) 0.0409(17) 0.036(4) 0.09(2) Uiso 0.3 1 d . . P . .
O390 O 0.9151(16) 0.9794(13) 0.593(3) 0.060(15) Uiso 0.3 1 d . . P . .
O391 O 0.868(2) 0.9936(15) 0.493(3) 0.080(19) Uiso 0.3 1 d . . P . .
O392 O 1.000000 1.000000 0.897(6) 0.07(4) Uiso 0.2 2 d S . P . .
O393 O 0.7871(6) 0.9583(4) 0.7927(9) 0.077(6) Uiso 1 1 d . . . . .
O394 O 0.9599(17) 1.0840(13) 1.017(3) 0.063(15) Uiso 0.3 1 d . . P . .
O395 O 0.9263(12) 1.2968(9) 0.3989(19) 0.030(9) Uiso 0.3 1 d . . P . .
O396 O 0.8947(12) 1.1799(9) 1.248(2) 0.035(10) Uiso 0.3 1 d . . P . .
O397 O 0.4446(17) 0.9083(13) 1.020(3) 0.065(16) Uiso 0.3 1 d . . P . .
O398 O 0.932(4) 1.088(3) 0.409(7) 0.09(4) Uiso 0.15 1 d . . P . .
O399 O 0.6439(19) 1.0092(15) 0.164(3) 0.076(18) Uiso 0.3 1 d . . P . .
O400 O 0.861(2) 1.0875(16) 1.203(3) 0.08(2) Uiso 0.3 1 d . . P . .
O401 O 0.5248(11) 0.7527(8) 0.6487(18) 0.025(9) Uiso 0.3 1 d . . P . .
N1 N 1.0708(4) 0.8350(4) 0.6515(7) 0.034(4) Uani 1 1 d . . . . .
H1A H 1.083701 0.819684 0.632922 0.051 Uiso 1 1 calc R U . . .
H1B H 1.069919 0.832193 0.694753 0.051 Uiso 1 1 calc R U . . .
H1C H 1.082750 0.852442 0.642652 0.051 Uiso 1 1 calc R U . . .
N2 N 0.9403(4) 0.8423(3) 0.7311(6) 0.026(3) Uani 1 1 d . . . . .
H2 H 0.932319 0.832146 0.697626 0.031 Uiso 1 1 calc R U . . .
N3 N 0.9236(5) 0.8723(4) 0.8168(8) 0.045(5) Uani 1 1 d . . . . .
H3A H 0.907329 0.884650 0.834717 0.054 Uiso 1 1 calc R U . . .
H3B H 0.944984 0.867946 0.836429 0.054 Uiso 1 1 calc R U . . .
N4 N 0.8834(5) 0.8673(4) 0.7321(8) 0.039(4) Uani 1 1 d . . . . .
H4A H 0.867388 0.879711 0.750538 0.047 Uiso 1 1 calc R U . . .
H4B H 0.877893 0.859499 0.694484 0.047 Uiso 1 1 calc R U . . .
N5 N 0.8236(6) 0.9919(4) 0.8998(9) 0.052(5) Uani 1 1 d . . . . .
H5A H 0.835421 0.983285 0.933874 0.078 Uiso 1 1 calc R U . . .
H5B H 0.840431 0.994018 0.866888 0.078 Uiso 1 1 calc R U . . .
H5C H 0.803902 0.980292 0.886859 0.078 Uiso 1 1 calc R U . . .
N6 N 0.7678(4) 1.0842(4) 0.7721(8) 0.038(4) Uani 1 1 d . . . . .
H6 H 0.748204 1.088423 0.796789 0.045 Uiso 1 1 calc R U . . .
N7 N 0.7872(5) 1.1328(4) 0.7841(8) 0.045(4) Uani 1 1 d . . . . .
H7A H 0.769302 1.135696 0.813029 0.054 Uiso 1 1 calc R U . . .
H7B H 0.802573 1.147393 0.773594 0.054 Uiso 1 1 calc R U . . .
N8 N 0.8208(5) 1.1022(4) 0.7164(9) 0.050(5) Uani 1 1 d . . . . .
H8A H 0.837038 1.116699 0.709374 0.060 Uiso 1 1 calc R U . . .
H8B H 0.823845 1.084861 0.697487 0.060 Uiso 1 1 calc R U . . .
N9 N 0.5542(8) 0.8848(6) 0.4903(14) 0.100 Uiso 1 1 d D U . . .
H9A H 0.557872 0.901672 0.513865 0.150 Uiso 1 1 calc R U . . .
H9B H 0.552223 0.889681 0.448028 0.150 Uiso 1 1 calc R U . . .
H9C H 0.574317 0.872359 0.495994 0.150 Uiso 1 1 calc R U . . .
N10 N 0.5139(8) 0.8842(7) 0.825(2) 0.138(16) Uani 1 1 d . . . . .
H10A H 0.516463 0.868153 0.801218 0.165 Uiso 1 1 calc R U . . .
H10B H 0.511797 0.882553 0.867041 0.165 Uiso 1 1 calc R U . . .
N11 N 0.5102(6) 0.9326(7) 0.8383(12) 0.084(8) Uani 1 1 d . . . . .
H11A H 0.508512 0.929923 0.880115 0.101 Uiso 1 1 calc R U . . .
H11B H 0.509675 0.950777 0.822397 0.101 Uiso 1 1 calc R U . . .
N12 N 0.5167(7) 0.9107(7) 0.7369(12) 0.088(8) Uani 1 1 d . . . . .
H12 H 0.517559 0.928535 0.719515 0.106 Uiso 1 1 calc R U . . .
C1 C 1.0338(5) 0.8357(4) 0.5519(8) 0.027(4) Uani 1 1 d . . . . .
C2 C 1.0314(5) 0.8359(4) 0.6254(8) 0.026(4) Uani 1 1 d . . . . .
H2A H 1.017823 0.817475 0.639495 0.031 Uiso 1 1 calc R U . . .
C3 C 1.0095(5) 0.8633(4) 0.6526(8) 0.026(4) Uani 1 1 d . . . . .
H3C H 1.023325 0.881661 0.640508 0.031 Uiso 1 1 calc R U . . .
H3D H 0.984086 0.864149 0.632532 0.031 Uiso 1 1 calc R U . . .
C4 C 1.0049(5) 0.8626(5) 0.7253(9) 0.037(5) Uani 1 1 d . . . . .
H4C H 1.030427 0.861003 0.744779 0.044 Uiso 1 1 calc R U . . .
H4D H 0.994051 0.881959 0.738987 0.044 Uiso 1 1 calc R U . . .
C5 C 0.9809(5) 0.8387(4) 0.7523(8) 0.029(4) Uani 1 1 d . . . . .
H5C H 0.982201 0.839221 0.799797 0.034 Uiso 1 1 calc R U . . .
H5D H 0.990564 0.819095 0.737819 0.034 Uiso 1 1 calc R U . . .
C6 C 0.9159(5) 0.8605(4) 0.7611(8) 0.028(4) Uani 1 1 d . . . . .
C7 C 0.7876(5) 1.0194(4) 0.9826(8) 0.029(4) Uani 1 1 d . . . . .
C8 C 0.8090(5) 1.0219(4) 0.9190(9) 0.031(4) Uani 1 1 d . . . . .
H8 H 0.830849 1.035852 0.924343 0.038 Uiso 1 1 calc R U . . .
C9 C 0.7816(5) 1.0344(5) 0.8674(8) 0.033(4) Uani 1 1 d . . . . .
H9C H 0.759039 1.021287 0.864710 0.040 Uiso 1 1 calc R U . . .
H9D H 0.772787 1.054326 0.881143 0.040 Uiso 1 1 calc R U . . .
C10 C 0.7993(6) 1.0370(5) 0.8003(9) 0.039(5) Uani 1 1 d . . . . .
H10C H 0.804745 1.016860 0.783398 0.047 Uiso 1 1 calc R U . . .
H10D H 0.823703 1.047905 0.803413 0.047 Uiso 1 1 calc R U . . .
C11 C 0.7720(6) 1.0540(5) 0.7519(10) 0.048(6) Uani 1 1 d . . . . .
H11C H 0.782763 1.053344 0.707987 0.057 Uiso 1 1 calc R U . . .
H11D H 0.746855 1.044103 0.751009 0.057 Uiso 1 1 calc R U . . .
C12 C 0.7908(6) 1.1066(5) 0.7568(9) 0.038(5) Uani 1 1 d . . . . .
C13 C 0.5134(8) 0.9094(8) 0.7993(17) 0.074(8) Uani 1 1 d . . . . .
C14 C 0.5191(7) 0.8853(8) 0.6931(14) 0.082(10) Uani 1 1 d D . . . .
H14A H 0.497463 0.871814 0.701628 0.098 Uiso 1 1 calc R U . . .
H14B H 0.542754 0.874220 0.702188 0.098 Uiso 1 1 calc R U . . .
C15 C 0.5186(8) 0.8939(7) 0.6235(13) 0.077(9) Uani 1 1 d D . . . .
H15A H 0.541034 0.906430 0.613578 0.092 Uiso 1 1 calc R U . . .
H15B H 0.495477 0.905604 0.613932 0.092 Uiso 1 1 calc R U . . .
C16 C 0.5193(8) 0.8662(9) 0.5833(15) 0.119(16) Uani 1 1 d D . . . .
H16A H 0.542959 0.855273 0.593713 0.143 Uiso 1 1 calc R U . . .
H16B H 0.497843 0.853529 0.597033 0.143 Uiso 1 1 calc R U . . .
C17 C 0.5173(9) 0.8692(9) 0.5127(17) 0.134(16) Uiso 1 1 d D . . . .
H17 H 0.514276 0.849362 0.491497 0.161 Uiso 1 1 calc R U . . .
C18 C 0.4863(12) 0.8903(10) 0.493(2) 0.038(11) Uiso 0.4 1 d D . P . .

loop_
_atom_site_aniso_label
_atom_site_aniso_U_11
_atom_site_aniso_U_22
_atom_site_aniso_U_33
_atom_site_aniso_U_23
_atom_site_aniso_U_13
_atom_site_aniso_U_12
Mo1 0.0105(6) 0.0199(7) 0.0144(6) -0.0010(5) -0.0015(5) 0.0021(5)
Mo2 0.0096(6) 0.0202(7) 0.0152(6) 0.0021(5) 0.0000(5) 0.0001(5)
Mo3 0.0087(6) 0.0196(7) 0.0139(6) 0.0019(5) -0.0010(5) -0.0002(5)
Mo4 0.0095(6) 0.0167(6) 0.0150(6) -0.0003(5) -0.0016(5) 0.0003(5)
Mo5 0.0096(6) 0.0205(7) 0.0193(7) 0.0006(5) -0.0003(5) 0.0006(5)
Mo6 0.0107(6) 0.0201(7) 0.0154(6) 0.0022(5) 0.0013(5) 0.0022(5)
Mo7 0.0092(6) 0.0170(6) 0.0133(6) -0.0003(5) -0.0015(5) 0.0001(5)
Mo8 0.0122(6) 0.0190(7) 0.0176(6) 0.0012(5) 0.0014(5) 0.0021(5)
Mo9 0.0103(6) 0.0162(6) 0.0131(6) 0.0013(5) -0.0001(5) 0.0000(5)
Mo10 0.0105(6) 0.0166(7) 0.0148(6) 0.0003(5) 0.0009(5) -0.0002(5)
Mo11 0.0125(6) 0.0175(7) 0.0167(6) -0.0009(5) -0.0004(5) 0.0015(5)
Mo12 0.0097(6) 0.0185(7) 0.0150(6) -0.0014(5) -0.0015(5) 0.0008(5)
Mo13 0.0087(6) 0.0237(7) 0.0172(6) 0.0003(5) 0.0004(5) -0.0004(5)
Mo14 0.0094(6) 0.0187(7) 0.0151(6) -0.0017(5) 0.0000(5) 0.0007(5)
Mo15 0.0205(7) 0.0219(7) 0.0129(6) -0.0012(5) 0.0003(5) 0.0058(5)
Mo16 0.0098(6) 0.0198(7) 0.0143(6) 0.0011(5) -0.0006(5) 0.0017(5)
Mo17 0.0098(6) 0.0195(7) 0.0132(6) -0.0009(5) -0.0006(5) 0.0023(5)
Mo18 0.0109(6) 0.0231(7) 0.0128(6) -0.0021(5) -0.0003(5) 0.0020(5)
Mo19 0.0106(6) 0.0182(7) 0.0136(6) -0.0028(5) 0.0001(5) 0.0016(5)
Mo20 0.0125(6) 0.0196(7) 0.0161(6) -0.0001(5) 0.0004(5) -0.0006(5)
Mo21 0.0097(6) 0.0185(7) 0.0158(6) -0.0030(5) 0.0018(5) 0.0010(5)
Mo22 0.0153(6) 0.0197(7) 0.0141(6) -0.0018(5) 0.0000(5) -0.0022(5)
Mo23 0.0117(6) 0.0185(7) 0.0188(7) -0.0031(5) 0.0022(5) 0.0008(5)
Mo24 0.0139(6) 0.0254(7) 0.0151(6) -0.0015(5) -0.0011(5) 0.0014(5)
Mo25 0.0108(6) 0.0193(7) 0.0163(6) -0.0017(5) -0.0016(5) 0.0009(5)
Mo26 0.0126(6) 0.0186(7) 0.0187(7) -0.0022(5) -0.0019(5) 0.0000(5)
Mo27 0.0133(6) 0.0180(7) 0.0212(7) -0.0015(5) -0.0006(5) -0.0004(5)
Mo28 0.0138(6) 0.0182(7) 0.0194(7) -0.0025(6) 0.0033(5) 0.0000(5)
Mo29 0.0133(6) 0.0181(7) 0.0187(7) -0.0001(5) 0.0019(5) 0.0016(5)
Mo32 0.0169(7) 0.0176(7) 0.0200(7) -0.0012(5) -0.0028(5) 0.0009(5)
Mo33 0.0134(6) 0.0377(9) 0.0188(7) -0.0084(6) -0.0015(5) 0.0056(6)
Mo34 0.0122(6) 0.0198(7) 0.0232(7) -0.0039(6) -0.0006(5) 0.0000(5)
Mo35 0.0129(6) 0.0317(8) 0.0181(7) -0.0005(6) 0.0013(5) -0.0012(6)
Mo36 0.0106(6) 0.0212(7) 0.0155(6) -0.0019(5) 0.0011(5) -0.0002(5)
Mo37 0.0154(6) 0.0193(7) 0.0161(6) -0.0022(5) -0.0020(5) 0.0025(5)
Mo38 0.0104(6) 0.0206(7) 0.0144(6) 0.0023(5) 0.0007(5) 0.0007(5)
Mo39 0.0146(7) 0.0235(8) 0.0316(8) -0.0067(6) -0.0042(6) 0.0010(6)
Mo40 0.0125(6) 0.0177(7) 0.0197(7) -0.0006(5) -0.0002(5) 0.0010(5)
Mo41 0.0080(6) 0.0273(7) 0.0128(6) 0.0005(5) 0.0000(5) -0.0001(5)
Mo42 0.0142(7) 0.0271(8) 0.0257(7) -0.0068(6) 0.0010(6) 0.0036(6)
Mo43 0.0309(8) 0.0198(7) 0.0117(6) 0.0003(5) -0.0006(6) -0.0011(6)
Mo44 0.0187(7) 0.0312(8) 0.0174(7) -0.0010(6) 0.0009(6) -0.0099(6)
Mo45 0.0110(6) 0.0273(8) 0.0172(7) -0.0049(6) -0.0008(5) 0.0023(5)
Mo46 0.0118(6) 0.0177(7) 0.0171(6) -0.0002(5) 0.0014(5) 0.0007(5)
Mo47 0.0131(6) 0.0373(9) 0.0205(7) 0.0052(6) -0.0004(5) 0.0038(6)
Mo48 0.0258(7) 0.0257(8) 0.0153(7) -0.0008(6) -0.0008(6) -0.0081(6)
Mo49 0.0079(7) 0.0220(8) 0.0133(7) -0.0001(7) -0.0009(6) -0.0005(6)
Mo50 0.0203(7) 0.0172(7) 0.0175(6) -0.0012(5) 0.0014(5) 0.0000(5)
Mo51 0.0213(7) 0.0201(7) 0.0270(7) -0.0033(6) -0.0067(6) 0.0027(6)
Mo52 0.0145(6) 0.0217(7) 0.0224(7) 0.0044(6) 0.0027(5) 0.0009(5)
Mo53 0.0188(7) 0.0236(7) 0.0245(7) 0.0039(6) -0.0045(6) -0.0023(6)
Mo54 0.0346(8) 0.0216(7) 0.0200(7) -0.0020(6) -0.0038(6) 0.0037(6)
Mo55 0.0132(7) 0.0349(9) 0.0301(8) -0.0107(7) -0.0035(6) 0.0021(6)
Mo56 0.0144(7) 0.0184(8) 0.0147(7) -0.0002(6) 0.0012(6) 0.0019(6)
Mo57 0.0222(9) 0.0179(8) 0.0312(10) 0.0041(7) 0.0120(8) 0.0027(7)
Mo58 0.0183(7) 0.0198(7) 0.0200(7) -0.0005(6) -0.0007(6) -0.0007(5)
Mo59 0.0083(7) 0.0299(10) 0.0248(10) -0.0078(9) -0.0004(7) -0.0001(7)
Mo60 0.0348(8) 0.0199(7) 0.0179(7) 0.0002(6) -0.0021(6) -0.0004(6)
Mo61 0.0295(8) 0.0304(9) 0.0341(9) 0.0081(7) 0.0108(7) 0.0109(7)
Mo62 0.0507(11) 0.0266(9) 0.0632(12) 0.0132(9) 0.0364(10) 0.0140(8)
Mo63 0.0832(15) 0.0156(8) 0.0686(13) 0.0020(8) 0.0599(12) 0.0025(9)
Mo64 0.0868(17) 0.0167(9) 0.113(2) 0.0041(10) 0.0829(16) 0.0038(9)
Ce1 0.0121(4) 0.0242(5) 0.0199(4) 0.0027(4) -0.0008(3) -0.0010(4)
Ce3 0.0274(5) 0.0205(5) 0.0220(5) -0.0016(4) 0.0073(4) -0.0006(4)
O1 0.093(12) 0.032(8) 0.019(6) 0.001(6) -0.007(7) 0.006(8)
O2 0.021(7) 0.039(8) 0.069(10) -0.002(7) -0.017(7) 0.003(6)
O3 0.024(6) 0.015(6) 0.023(6) 0.000(5) 0.004(5) 0.007(5)
O4 0.013(5) 0.023(6) 0.025(6) -0.004(5) -0.001(5) 0.001(4)
O5 0.017(6) 0.019(6) 0.029(6) 0.001(5) 0.008(5) 0.004(5)
O6 0.009(5) 0.013(5) 0.027(6) 0.003(5) -0.001(4) 0.002(4)
O7 0.010(5) 0.024(6) 0.016(5) -0.001(5) -0.001(4) -0.003(4)
O8 0.014(5) 0.016(5) 0.019(5) -0.002(4) 0.000(4) 0.000(4)
O9 0.018(6) 0.027(6) 0.024(6) -0.005(5) 0.002(5) 0.001(5)
O10 0.014(5) 0.015(5) 0.023(6) -0.002(4) -0.002(4) 0.004(4)
O11 0.017(6) 0.029(6) 0.021(6) -0.006(5) -0.003(4) 0.001(5)
O13 0.010(5) 0.015(5) 0.017(5) -0.007(4) -0.002(4) -0.006(4)
O14 0.024(6) 0.030(7) 0.030(6) 0.005(5) 0.004(5) -0.010(5)
O15 0.011(5) 0.012(5) 0.025(6) -0.003(4) 0.001(4) -0.001(4)
O16 0.010(5) 0.018(5) 0.017(5) 0.000(4) 0.001(4) -0.004(4)
O17 0.015(5) 0.018(5) 0.015(5) 0.001(4) 0.005(4) 0.000(4)
O18 0.012(5) 0.024(6) 0.012(5) 0.000(4) 0.002(4) 0.005(4)
O19 0.014(5) 0.019(6) 0.029(6) 0.001(5) -0.003(5) 0.002(4)
O20 0.012(5) 0.026(6) 0.024(6) 0.000(5) -0.004(4) 0.000(5)
O21 0.014(5) 0.023(6) 0.025(6) 0.004(5) 0.004(5) -0.002(4)
O22 0.014(5) 0.013(5) 0.022(5) 0.000(4) -0.003(4) 0.004(4)
O23 0.015(5) 0.026(6) 0.015(5) -0.008(4) -0.007(4) 0.005(4)
O24 0.020(6) 0.022(6) 0.011(5) 0.003(4) 0.001(4) 0.006(5)
O25 0.038(7) 0.028(7) 0.021(6) 0.004(5) 0.004(5) -0.003(5)
O26 0.025(6) 0.024(6) 0.030(6) 0.003(5) -0.009(5) 0.002(5)
O27 0.027(6) 0.016(6) 0.034(7) -0.008(5) -0.002(5) 0.004(5)
O28 0.066(10) 0.053(9) 0.037(8) 0.012(7) 0.015(7) 0.038(8)
O29 0.009(5) 0.030(7) 0.042(7) -0.008(6) -0.006(5) 0.003(5)
O30 0.019(6) 0.025(6) 0.020(6) 0.004(5) -0.002(5) 0.003(5)
O31 0.022(6) 0.019(6) 0.033(6) -0.005(5) 0.016(5) -0.001(5)
O32 0.015(5) 0.022(6) 0.016(5) 0.002(4) 0.000(4) -0.001(4)
O33 0.021(6) 0.035(7) 0.041(7) -0.012(6) -0.007(6) 0.004(5)
O34 0.024(7) 0.073(10) 0.032(7) 0.001(7) -0.005(6) -0.004(7)
O35 0.019(6) 0.051(9) 0.060(9) -0.026(7) -0.007(6) 0.005(6)
O36 0.024(7) 0.064(10) 0.037(8) 0.002(7) 0.002(6) -0.001(6)
O37 0.014(6) 0.040(7) 0.028(6) -0.013(5) -0.004(5) 0.007(5)
O38 0.029(7) 0.066(10) 0.018(6) 0.011(6) 0.003(5) -0.003(7)
O39 0.012(5) 0.026(6) 0.027(6) 0.007(5) -0.001(5) -0.002(5)
O40 0.018(6) 0.031(7) 0.015(5) -0.003(5) 0.000(4) 0.002(5)
O41 0.025(6) 0.033(7) 0.020(6) 0.001(5) -0.004(5) -0.008(5)
O42 0.023(6) 0.022(6) 0.021(6) 0.004(5) 0.004(5) 0.007(5)
O43 0.020(6) 0.028(6) 0.021(6) -0.001(5) 0.002(5) -0.007(5)
O44 0.007(5) 0.025(6) 0.016(5) 0.001(5) -0.004(4) 0.002(4)
O45 0.009(5) 0.022(6) 0.019(5) -0.001(4) -0.005(4) -0.005(4)
O46 0.012(5) 0.016(5) 0.016(5) 0.002(4) -0.003(4) -0.007(4)
O47 0.010(5) 0.017(5) 0.022(5) -0.002(4) -0.004(4) 0.001(4)
O48 0.014(5) 0.025(6) 0.012(5) -0.003(4) -0.001(4) 0.000(4)
O49 0.012(5) 0.025(6) 0.015(5) 0.004(5) -0.006(4) -0.006(4)
O50 0.011(5) 0.020(5) 0.011(5) 0.003(4) -0.003(4) -0.001(4)
O51 0.011(5) 0.019(6) 0.022(6) 0.002(4) -0.001(4) -0.001(4)
O52 0.012(5) 0.017(5) 0.016(5) -0.001(4) -0.001(4) -0.002(4)
O53 0.012(5) 0.022(6) 0.022(5) -0.003(5) -0.001(4) 0.000(4)
O54 0.017(6) 0.027(6) 0.019(6) -0.008(5) 0.005(4) 0.003(5)
O55 0.032(7) 0.037(7) 0.006(5) -0.003(5) -0.006(5) -0.002(5)
O56 0.017(6) 0.026(6) 0.024(6) 0.005(5) 0.004(5) 0.005(5)
O57 0.025(7) 0.048(8) 0.044(8) 0.001(7) 0.000(6) 0.020(6)
O58 0.039(7) 0.031(7) 0.030(7) 0.007(6) 0.010(6) 0.004(6)
O59 0.066(10) 0.040(8) 0.025(7) -0.005(6) -0.001(7) 0.012(7)
O60 0.009(5) 0.031(6) 0.026(6) 0.003(5) 0.010(4) 0.007(5)
O61 0.021(6) 0.025(6) 0.022(6) -0.002(5) -0.008(5) -0.001(5)
O62 0.011(5) 0.019(6) 0.022(6) 0.000(5) -0.002(4) 0.000(4)
O63 0.010(5) 0.030(6) 0.011(5) -0.002(4) 0.006(4) 0.007(4)
O64 0.011(5) 0.031(7) 0.039(7) -0.009(6) -0.006(5) 0.000(5)
O65 0.006(5) 0.031(6) 0.026(6) -0.002(5) -0.001(4) 0.003(4)
O66 0.034(7) 0.033(7) 0.010(5) 0.002(5) 0.000(5) -0.007(5)
O67 0.012(5) 0.017(6) 0.031(6) 0.003(5) 0.002(5) 0.002(4)
O68 0.046(8) 0.033(8) 0.053(9) -0.012(7) 0.010(7) -0.020(6)
O69 0.020(7) 0.089(12) 0.033(7) -0.004(8) 0.001(6) -0.016(7)
O70 0.015(5) 0.022(6) 0.025(6) 0.008(5) -0.001(5) -0.002(4)
O71 0.016(5) 0.021(6) 0.032(6) 0.010(5) 0.010(5) 0.001(5)
O72 0.019(6) 0.025(6) 0.032(6) 0.007(5) -0.002(5) 0.009(5)
O73 0.019(6) 0.034(7) 0.023(6) -0.007(5) 0.001(5) 0.005(5)
O74 0.016(6) 0.050(8) 0.039(7) -0.019(6) 0.007(5) 0.001(6)
O75 0.024(6) 0.051(8) 0.026(7) -0.005(6) -0.006(5) 0.011(6)
O76 0.013(5) 0.034(7) 0.043(7) -0.019(6) -0.004(5) 0.008(5)
O77 0.010(5) 0.042(7) 0.023(6) -0.008(5) -0.002(4) -0.003(5)
O78 0.014(5) 0.028(6) 0.021(6) -0.004(5) -0.003(4) 0.004(5)
O79 0.017(6) 0.021(6) 0.036(7) -0.005(5) 0.000(5) 0.002(5)
O80 0.016(6) 0.026(6) 0.035(7) 0.010(5) 0.002(5) -0.001(5)
O81 0.015(5) 0.029(6) 0.022(6) -0.005(5) 0.001(5) 0.007(5)
O82 0.017(5) 0.020(5) 0.010(5) 0.004(4) 0.000(4) -0.004(4)
O83 0.004(5) 0.020(5) 0.019(5) -0.005(4) -0.004(4) 0.003(4)
O84 0.023(6) 0.026(6) 0.021(6) 0.000(5) -0.004(5) -0.001(5)
O85 0.014(5) 0.015(5) 0.027(6) 0.004(5) 0.005(5) 0.000(4)
O86 0.006(5) 0.026(6) 0.018(5) 0.002(5) -0.002(4) 0.003(4)
O87 0.022(6) 0.028(6) 0.015(5) 0.010(5) 0.000(4) 0.004(5)
O88 0.009(5) 0.034(7) 0.025(6) -0.008(5) 0.003(4) 0.001(5)
O89 0.022(6) 0.042(8) 0.030(7) -0.013(6) -0.001(5) 0.008(5)
O90 0.035(8) 0.074(11) 0.018(6) -0.006(7) -0.004(5) 0.011(7)
O91 0.015(5) 0.026(6) 0.020(6) 0.005(5) -0.001(4) -0.003(5)
O92 0.007(5) 0.030(6) 0.020(5) 0.006(5) 0.000(4) -0.002(4)
O93 0.009(5) 0.028(6) 0.014(5) -0.005(5) -0.006(4) -0.002(4)
O94 0.012(5) 0.021(6) 0.018(5) -0.004(4) 0.002(4) -0.003(4)
O95 0.041(8) 0.052(9) 0.029(7) -0.003(6) 0.010(6) 0.008(7)
O96 0.012(5) 0.025(6) 0.018(5) 0.006(5) -0.005(4) 0.005(4)
O97 0.017(5) 0.025(6) 0.006(5) 0.001(4) 0.003(4) 0.002(4)
O98 0.018(6) 0.013(5) 0.025(6) -0.001(4) 0.008(5) 0.002(4)
O99 0.013(5) 0.017(5) 0.021(5) 0.002(4) -0.003(4) 0.006(4)
O100 0.030(7) 0.041(8) 0.015(6) 0.000(5) -0.007(5) 0.004(6)
O101 0.007(5) 0.027(6) 0.018(5) -0.003(5) 0.000(4) 0.002(4)
O102 0.014(5) 0.024(6) 0.019(5) -0.003(5) -0.003(4) 0.000(4)
O103 0.038(7) 0.035(7) 0.032(7) -0.004(6) -0.007(6) 0.005(6)
O104 0.020(6) 0.050(8) 0.024(6) -0.011(6) -0.001(5) 0.005(6)
O105 0.024(6) 0.031(7) 0.036(7) -0.009(6) 0.000(5) 0.002(5)
O106 0.013(5) 0.020(6) 0.019(5) -0.010(4) 0.004(4) 0.004(4)
O107 0.015(5) 0.022(6) 0.016(5) 0.000(4) -0.002(4) 0.001(4)
O108 0.013(5) 0.024(6) 0.013(5) -0.001(4) 0.000(4) 0.007(4)
O109 0.014(5) 0.029(6) 0.012(5) 0.000(4) 0.003(4) 0.004(5)
O110 0.011(5) 0.023(6) 0.012(5) 0.000(4) -0.005(4) 0.003(4)
O111 0.023(6) 0.033(7) 0.020(6) 0.000(5) 0.001(5) 0.004(5)
O112 0.014(5) 0.021(6) 0.006(5) -0.002(4) -0.004(4) 0.004(4)
O113 0.010(5) 0.017(6) 0.024(6) -0.002(4) -0.003(4) 0.005(4)
O114 0.014(5) 0.034(7) 0.032(7) -0.012(6) -0.005(5) 0.003(5)
O115 0.016(5) 0.021(6) 0.012(5) -0.002(4) -0.002(4) -0.004(4)
O116 0.021(6) 0.032(7) 0.017(6) -0.006(5) 0.001(5) 0.008(5)
O117 0.011(5) 0.030(6) 0.029(6) 0.006(5) 0.000(5) 0.003(5)
O118 0.009(5) 0.028(6) 0.032(6) -0.004(5) 0.000(5) 0.004(5)
O119 0.003(5) 0.033(7) 0.023(6) -0.003(5) 0.001(4) 0.002(4)
O120 0.012(5) 0.020(6) 0.026(6) -0.002(5) 0.000(4) 0.005(4)
O121 0.050(9) 0.043(8) 0.033(7) -0.018(6) -0.003(6) 0.020(7)
O122 0.015(5) 0.025(6) 0.027(6) 0.005(5) -0.006(5) 0.004(5)
O123 0.060(9) 0.033(8) 0.033(7) -0.006(6) 0.012(7) 0.004(7)
O124 0.024(6) 0.053(8) 0.018(6) -0.018(6) 0.001(5) 0.003(6)
O125 0.022(6) 0.023(6) 0.025(6) 0.000(5) 0.010(5) -0.005(5)
O126 0.009(5) 0.028(6) 0.028(6) -0.005(5) -0.001(4) 0.005(5)
O127 0.015(5) 0.020(6) 0.016(5) 0.006(4) -0.001(4) -0.001(4)
O128 0.015(5) 0.019(6) 0.023(6) -0.002(5) 0.003(4) 0.004(4)
O129 0.019(6) 0.028(6) 0.016(5) 0.000(5) 0.005(4) 0.003(5)
O130 0.011(5) 0.023(6) 0.026(6) 0.003(5) 0.000(4) 0.000(4)
O131 0.017(5) 0.015(5) 0.017(5) -0.003(4) -0.002(4) 0.003(4)
O132 0.012(5) 0.013(5) 0.023(5) -0.006(4) -0.001(4) 0.004(4)
O133 0.016(5) 0.018(5) 0.012(5) -0.004(4) 0.000(4) 0.001(4)
O134 0.013(5) 0.019(6) 0.025(6) 0.002(5) -0.006(4) 0.001(4)
O135 0.012(5) 0.020(6) 0.016(5) -0.009(4) 0.000(4) -0.006(4)
O136 0.022(6) 0.031(7) 0.039(7) 0.009(6) -0.005(5) 0.011(5)
O137 0.015(5) 0.030(6) 0.019(5) -0.008(5) 0.003(4) -0.001(5)
O138 0.027(6) 0.036(7) 0.014(5) 0.000(5) -0.006(5) 0.006(5)
O139 0.032(7) 0.022(6) 0.035(7) -0.005(5) 0.014(5) 0.001(5)
O140 0.057(10) 0.052(9) 0.034(8) 0.011(7) 0.001(7) 0.022(8)
O141 0.014(5) 0.021(6) 0.029(6) 0.000(5) -0.010(5) 0.000(4)
O142 0.012(5) 0.021(6) 0.022(6) -0.003(5) -0.004(4) 0.001(4)
O143 0.010(5) 0.024(6) 0.020(5) -0.002(5) 0.001(4) 0.005(4)
O144 0.017(5) 0.021(6) 0.013(5) -0.009(4) -0.002(4) 0.010(4)
O145 0.014(5) 0.029(6) 0.023(6) -0.005(5) 0.009(4) -0.004(5)
O146 0.011(5) 0.023(6) 0.014(5) 0.005(4) 0.004(4) 0.005(4)
O147 0.009(5) 0.022(6) 0.026(6) -0.005(5) 0.009(4) 0.001(4)
O148 0.010(5) 0.024(6) 0.017(5) -0.003(4) -0.001(4) 0.001(4)
O149 0.039(7) 0.017(6) 0.025(6) 0.001(5) -0.008(5) -0.004(5)
O150 0.027(6) 0.040(8) 0.029(7) 0.004(6) -0.004(5) 0.009(6)
O151 0.021(6) 0.024(6) 0.024(6) -0.002(5) 0.008(5) -0.001(5)
O152 0.020(6) 0.019(6) 0.020(6) 0.002(5) 0.000(5) -0.005(4)
O153 0.022(6) 0.016(6) 0.022(6) -0.004(5) 0.002(5) 0.000(4)
O154 0.023(6) 0.025(6) 0.032(7) -0.006(5) 0.005(5) 0.003(5)
O155 0.014(5) 0.023(6) 0.028(6) -0.005(5) -0.003(5) 0.007(5)
O156 0.029(7) 0.030(7) 0.037(7) -0.003(6) 0.003(6) -0.005(5)
O157 0.025(6) 0.027(7) 0.026(6) -0.003(5) 0.003(5) -0.002(5)
O158 0.023(6) 0.029(7) 0.033(7) 0.001(5) -0.004(5) 0.004(5)
O159 0.027(6) 0.019(6) 0.024(6) 0.003(5) 0.001(5) -0.002(5)
O160 0.036(7) 0.027(7) 0.038(7) -0.002(6) -0.001(6) -0.001(6)
O161 0.018(6) 0.028(6) 0.025(6) -0.001(5) 0.003(5) 0.002(5)
O162 0.049(8) 0.042(8) 0.019(6) 0.005(6) 0.011(6) -0.009(7)
O163 0.019(6) 0.027(6) 0.025(6) -0.001(5) -0.004(5) -0.005(5)
O164 0.031(7) 0.040(8) 0.026(6) -0.005(6) 0.005(5) -0.001(6)
O165 0.035(7) 0.020(6) 0.029(6) 0.000(5) -0.002(5) 0.003(5)
O166 0.045(8) 0.015(6) 0.041(7) 0.005(5) 0.013(6) 0.004(5)
O167 0.030(7) 0.025(7) 0.042(7) -0.005(6) -0.022(6) 0.012(5)
O168 0.043(8) 0.041(8) 0.031(7) 0.000(6) 0.014(6) 0.011(6)
O169 0.022(6) 0.014(6) 0.030(6) 0.004(5) -0.004(5) 0.004(4)
O170 0.033(7) 0.029(7) 0.055(9) 0.012(6) 0.011(7) 0.004(6)
O171 0.021(6) 0.026(6) 0.023(6) 0.005(5) 0.007(5) -0.003(5)
O172 0.013(5) 0.027(6) 0.012(5) -0.004(4) 0.001(4) -0.002(4)
O173 0.007(5) 0.031(6) 0.019(5) 0.000(5) 0.004(4) 0.000(4)
O174 0.019(6) 0.015(6) 0.024(6) 0.000(5) 0.003(5) 0.001(4)
O175 0.024(6) 0.027(7) 0.031(7) 0.004(5) -0.008(5) -0.005(5)
O176 0.019(6) 0.018(6) 0.021(6) -0.001(5) 0.001(5) 0.004(5)
O177 0.023(6) 0.024(6) 0.027(6) 0.001(5) -0.008(5) -0.002(5)
O178 0.022(6) 0.027(7) 0.025(6) -0.002(5) -0.007(5) -0.002(5)
O179 0.031(7) 0.028(7) 0.022(6) 0.003(5) 0.014(5) 0.001(5)
O180 0.024(6) 0.019(6) 0.013(5) -0.002(4) 0.005(4) -0.003(5)
O181 0.017(6) 0.020(6) 0.030(6) -0.003(5) 0.007(5) 0.001(5)
O182 0.008(5) 0.022(6) 0.030(6) -0.006(5) -0.001(4) 0.001(4)
O183 0.018(6) 0.039(7) 0.028(6) -0.002(6) 0.001(5) -0.005(5)
O184 0.019(6) 0.034(7) 0.026(6) 0.004(5) 0.004(5) 0.002(5)
O185 0.018(6) 0.012(5) 0.032(6) -0.003(5) 0.001(5) 0.005(4)
O186 0.015(5) 0.015(6) 0.035(6) -0.003(5) 0.000(5) -0.002(4)
O187 0.015(5) 0.018(5) 0.016(5) 0.002(4) 0.000(4) -0.001(4)
O188 0.012(5) 0.023(6) 0.021(6) 0.002(5) 0.004(4) 0.006(4)
O189 0.018(6) 0.026(6) 0.024(6) -0.005(5) -0.003(5) -0.001(5)
O190 0.021(6) 0.014(6) 0.023(6) -0.004(4) -0.003(5) -0.001(4)
O191 0.018(6) 0.021(6) 0.016(5) -0.002(4) 0.000(4) -0.004(4)
O200 0.012(6) 0.044(8) 0.026(6) -0.001(6) 0.004(5) 0.005(5)
O201 0.024(7) 0.073(11) 0.032(7) 0.028(7) 0.004(6) 0.012(7)
O202 0.027(7) 0.070(10) 0.036(8) -0.017(7) -0.013(6) 0.007(7)
O203 0.049(9) 0.052(10) 0.059(10) 0.020(8) 0.031(8) 0.014(8)
O204 0.025(7) 0.055(9) 0.063(10) 0.037(8) 0.028(7) 0.025(7)
O205 0.14(2) 0.061(13) 0.081(14) -0.022(11) 0.002(14) -0.035(13)
O206 0.053(10) 0.047(9) 0.081(12) 0.027(9) 0.040(9) 0.019(8)
O207 0.062(12) 0.079(13) 0.101(15) 0.045(12) -0.010(11) -0.006(10)
O208 0.080(12) 0.024(7) 0.067(10) 0.023(7) 0.054(9) 0.021(7)
O209 0.054(9) 0.033(8) 0.054(9) 0.014(7) 0.025(8) 0.005(7)
O210 0.064(10) 0.034(8) 0.025(7) -0.008(6) -0.022(6) 0.017(7)
O211 0.030(7) 0.039(8) 0.068(10) -0.019(7) -0.013(7) 0.013(6)
O212 0.040(8) 0.056(10) 0.049(9) 0.015(8) 0.006(7) 0.004(7)
O213 0.015(6) 0.053(9) 0.058(9) 0.027(7) -0.001(6) 0.005(6)
O214 0.081(14) 0.116(17) 0.069(12) -0.038(12) -0.055(11) 0.061(13)
O215 0.029(7) 0.030(8) 0.092(12) 0.014(8) -0.011(8) 0.002(6)
O216 0.15(2) 0.051(11) 0.050(10) 0.000(8) 0.054(12) -0.014(12)
O217 0.027(7) 0.023(7) 0.052(8) 0.011(6) -0.008(6) -0.003(5)
O218 0.050(9) 0.024(7) 0.050(8) -0.008(6) 0.011(7) 0.013(6)
O219 0.045(8) 0.025(7) 0.037(7) 0.004(6) -0.013(6) -0.005(6)
O221 0.071(11) 0.041(8) 0.032(8) -0.003(6) -0.003(7) 0.012(8)
O222 0.021(6) 0.022(6) 0.029(6) -0.012(5) -0.003(5) 0.001(5)
O223 0.031(8) 0.077(12) 0.081(12) 0.029(10) -0.007(8) -0.002(8)
O224 0.091(13) 0.053(10) 0.022(7) -0.007(7) 0.008(8) -0.016(9)
O225 0.065(10) 0.021(7) 0.049(9) -0.002(6) 0.029(8) -0.001(6)
O226 0.104(15) 0.029(8) 0.121(16) 0.020(9) 0.094(14) 0.016(9)
O227 0.105(16) 0.118(18) 0.059(11) 0.028(11) -0.051(11) -0.073(14)
O228 0.112(17) 0.102(16) 0.042(10) -0.005(10) 0.034(11) 0.027(13)
O229 0.043(9) 0.044(9) 0.097(13) 0.008(9) 0.027(9) 0.028(7)
O230 0.039(8) 0.082(12) 0.031(8) 0.017(8) -0.001(6) 0.017(8)
O231 0.014(5) 0.018(6) 0.020(5) -0.009(4) -0.008(4) 0.007(4)
O232 0.025(6) 0.025(6) 0.028(6) -0.004(5) 0.001(5) -0.008(5)
O233 0.013(5) 0.036(7) 0.023(6) -0.005(5) 0.005(5) -0.005(5)
O300 0.050(9) 0.040(9) 0.052(9) 0.002(7) -0.008(7) 0.003(7)
O301 0.034(7) 0.029(7) 0.039(7) 0.008(6) 0.006(6) -0.007(6)
O302 0.015(9) 0.073(16) 0.052(13) 0.000 0.000 0.004(9)
O303 0.024(10) 0.036(11) 0.076(15) 0.000 0.000 0.003(8)
O304 0.033(8) 0.038(8) 0.056(9) 0.008(7) 0.006(7) 0.005(6)
O305 0.042(9) 0.062(11) 0.067(10) 0.012(9) 0.028(8) 0.025(8)
O306 0.059(10) 0.054(10) 0.054(10) -0.001(8) 0.002(8) 0.020(8)
O307 0.045(9) 0.084(12) 0.043(9) -0.014(8) -0.009(7) 0.029(9)
O308 0.094(14) 0.069(12) 0.028(8) -0.012(8) 0.006(8) 0.032(10)
O309 0.064(11) 0.059(10) 0.041(9) -0.003(8) -0.004(8) 0.015(8)
O310 0.065(11) 0.057(10) 0.047(9) -0.014(8) -0.002(8) 0.017(8)
O311 0.041(9) 0.077(12) 0.082(12) -0.033(10) -0.015(9) -0.015(8)
O312 0.16(2) 0.116(18) 0.067(13) 0.043(13) 0.047(14) 0.094(17)
O313 0.070(12) 0.054(11) 0.078(12) -0.010(9) 0.023(10) 0.002(9)
O314 0.077(13) 0.042(10) 0.092(14) -0.017(9) -0.052(11) 0.008(9)
O315 0.074(13) 0.17(2) 0.046(10) 0.014(12) -0.026(10) -0.052(14)
O316 0.054(11) 0.077(14) 0.126(18) 0.036(13) -0.023(11) -0.020(10)
O317 0.20(3) 0.047(11) 0.103(16) -0.007(11) 0.114(18) 0.016(14)
O318 0.087(14) 0.085(14) 0.054(11) 0.009(10) 0.003(10) 0.005(11)
O319 0.078(13) 0.065(12) 0.075(12) 0.003(10) 0.006(11) 0.006(10)
N1 0.029(8) 0.057(11) 0.017(7) -0.002(7) 0.001(6) 0.024(8)
N2 0.018(7) 0.040(9) 0.018(7) -0.008(6) 0.004(6) -0.006(6)
N3 0.061(12) 0.035(10) 0.039(10) -0.023(8) -0.023(9) 0.016(9)
N4 0.035(9) 0.036(9) 0.047(10) -0.016(8) -0.017(8) 0.008(7)
N5 0.075(14) 0.040(10) 0.040(10) 0.008(8) 0.017(10) 0.019(10)
N6 0.027(8) 0.046(10) 0.040(9) 0.008(8) 0.002(7) 0.011(7)
N7 0.043(10) 0.048(11) 0.045(10) -0.009(9) -0.003(8) 0.014(9)
N8 0.049(11) 0.047(11) 0.054(11) -0.005(9) 0.038(9) 0.001(9)
N10 0.065(18) 0.072(19) 0.28(5) 0.07(3) -0.01(2) -0.006(15)
N11 0.064(16) 0.11(2) 0.076(17) -0.025(16) 0.016(13) -0.009(15)
N12 0.09(2) 0.11(2) 0.057(15) -0.034(16) -0.007(14) 0.004(16)
C1 0.022(9) 0.028(10) 0.032(9) 0.008(8) -0.002(7) 0.001(7)
C2 0.014(8) 0.034(10) 0.029(9) -0.008(8) 0.003(7) 0.000(7)
C3 0.018(8) 0.034(10) 0.025(9) 0.010(8) 0.006(7) 0.000(7)
C4 0.024(9) 0.050(13) 0.036(11) -0.018(9) -0.007(8) 0.006(9)
C5 0.030(9) 0.035(10) 0.021(8) -0.001(8) 0.017(7) -0.005(8)
C6 0.036(10) 0.019(9) 0.028(9) -0.005(7) 0.000(8) -0.003(7)
C7 0.027(9) 0.032(11) 0.029(9) -0.005(8) -0.007(8) 0.004(8)
C8 0.025(9) 0.028(10) 0.041(11) 0.006(8) 0.003(8) 0.001(7)
C9 0.025(9) 0.052(13) 0.022(9) -0.007(8) -0.003(7) -0.003(9)
C10 0.040(12) 0.051(13) 0.025(10) -0.003(9) 0.004(8) -0.007(10)
C11 0.047(12) 0.063(15) 0.033(11) 0.012(11) 0.017(10) -0.018(11)
C12 0.041(11) 0.053(13) 0.021(9) -0.005(9) -0.004(8) 0.002(10)
C13 0.054(17) 0.08(2) 0.09(2) -0.016(19) -0.007(16) -0.011(15)
C14 0.019(11) 0.11(3) 0.11(3) 0.02(2) -0.008(14) -0.017(14)
C15 0.044(15) 0.10(2) 0.08(2) -0.023(19) -0.004(14) 0.002(15)
C16 0.041(16) 0.23(5) 0.09(2) -0.03(3) 0.024(16) -0.02(2)

loop_
_atom_type_symbol
_atom_type_description
_atom_type_scat_dispersion_real
_atom_type_scat_dispersion_imag
_atom_type_scat_source
Mo Mo -1.6832 0.6857 'International Tables Vol C Tables 4.2.6.8 and 6.1.1.4'
Ce Ce -0.2486 2.6331 'International Tables Vol C Tables 4.2.6.8 and 6.1.1.4'
O O 0.0106 0.0060 'International Tables Vol C Tables 4.2.6.8 and 6.1.1.4'
N N 0.0061 0.0033 'International Tables Vol C Tables 4.2.6.8 and 6.1.1.4'
C C 0.0033 0.0016 'International Tables Vol C Tables 4.2.6.8 and 6.1.1.4'
H H 0.0000 0.0000 'International Tables Vol C Tables 4.2.6.8 and 6.1.1.4'

loop_
_geom_angle_atom_site_label_1
_geom_angle_atom_site_label_2
_geom_angle_atom_site_label_3
_geom_angle
_geom_angle_site_symmetry_1
_geom_angle_site_symmetry_3
O81 Mo1 O62 103.7(5) . .
O81 Mo1 O85 98.9(5) . .
O62 Mo1 O85 88.1(4) . .
O81 Mo1 O65 101.9(5) . .
O62 Mo1 O65 86.5(4) . .
O85 Mo1 O65 159.2(5) . .
O81 Mo1 O83 100.8(5) . .
O62 Mo1 O83 155.5(4) . .
O85 Mo1 O83 89.5(4) . .
O65 Mo1 O83 87.1(4) . .
O81 Mo1 O82 167.6(5) . .
O62 Mo1 O82 86.3(4) . .
O85 Mo1 O82 73.7(4) . .
O65 Mo1 O82 85.9(4) . .
O83 Mo1 O82 69.7(4) . .
O87 Mo2 O85 102.6(5) . .
O87 Mo2 O48 102.5(5) . .
O85 Mo2 O48 99.6(4) . .
O87 Mo2 O86 105.2(5) . .
O85 Mo2 O86 149.1(4) . .
O48 Mo2 O86 87.4(4) . .
O87 Mo2 O94 95.8(5) . .
O85 Mo2 O94 92.0(4) . .
O48 Mo2 O94 155.6(4) . .
O86 Mo2 O94 72.1(4) . .
O87 Mo2 O82 168.5(5) . .
O85 Mo2 O82 72.3(4) . .
O48 Mo2 O82 88.7(4) . .
O86 Mo2 O82 77.9(4) . .
O94 Mo2 O82 74.4(4) . .
O42 Mo3 O48 102.6(5) . .
O42 Mo3 O47 99.8(5) . .
O48 Mo3 O47 88.7(4) . .
O42 Mo3 O40 104.4(5) . .
O48 Mo3 O40 87.4(4) . .
O47 Mo3 O40 155.8(4) . .
O42 Mo3 O45 97.9(5) . .
O48 Mo3 O45 159.5(4) . .
O47 Mo3 O45 88.2(4) . .
O40 Mo3 O45 87.2(4) . .
O42 Mo3 O49 167.6(5) . .
O48 Mo3 O49 88.0(4) . .
O47 Mo3 O49 73.8(4) . .
O40 Mo3 O49 82.2(4) . .
O45 Mo3 O49 71.6(4) . .
O61 Mo4 O62 103.3(5) . .
O61 Mo4 O47 101.3(5) . .
O62 Mo4 O47 99.6(4) . .
O61 Mo4 O63 104.3(5) . .
O62 Mo4 O63 87.7(4) . .
O47 Mo4 O63 151.0(4) . .
O61 Mo4 O50 92.9(5) . .
O62 Mo4 O50 156.8(4) . .
O47 Mo4 O50 93.2(4) . .
O63 Mo4 O50 72.2(4) . .
O61 Mo4 O49 167.2(5) . .
O62 Mo4 O49 89.0(4) . .
O47 Mo4 O49 73.1(4) . .
O63 Mo4 O49 79.0(4) . .
O50 Mo4 O49 76.2(4) . .
O64 Mo5 O71 104.5(6) . .
O64 Mo5 O65 101.1(5) . .
O71 Mo5 O65 105.7(5) . .
O64 Mo5 O67 95.4(5) . .
O71 Mo5 O67 89.1(5) . .
O65 Mo5 O67 154.1(4) . .
O64 Mo5 O63 95.0(5) . .
O71 Mo5 O63 151.7(5) . .
O65 Mo5 O63 90.2(4) . .
O67 Mo5 O63 68.4(4) . .
O64 Mo5 O66 169.8(5) . .
O71 Mo5 O66 83.0(5) . .
O65 Mo5 O66 83.1(5) . .
O67 Mo5 O66 77.6(4) . .
O63 Mo5 O66 75.7(4) . .
O231 Mo6 O60 99.1(5) . .
O231 Mo6 O67 100.8(5) . .
O60 Mo6 O67 71.7(4) . .
O231 Mo6 O63 94.4(5) . .
O60 Mo6 O63 142.8(4) . .
O67 Mo6 O63 71.8(4) . .
O231 Mo6 O52 92.8(4) . .
O60 Mo6 O52 71.0(4) . .
O67 Mo6 O52 141.9(4) . .
O63 Mo6 O52 142.8(4) . .
O231 Mo6 O50 97.9(5) . .
O60 Mo6 O50 139.1(4) . .
O67 Mo6 O50 139.9(4) . .
O63 Mo6 O50 71.6(4) . .
O52 Mo6 O50 71.2(4) . .
O231 Mo6 O51 173.4(5) . .
O60 Mo6 O51 85.7(4) . .
O67 Mo6 O51 85.0(4) . .
O63 Mo6 O51 84.3(4) . .
O52 Mo6 O51 84.4(4) . .
O50 Mo6 O51 75.5(4) . .
O53 Mo7 O13 102.3(5) . .
O53 Mo7 O46 104.2(5) . .
O13 Mo7 O46 98.3(4) . .
O53 Mo7 O52 104.6(5) . .
O13 Mo7 O52 87.7(4) . .
O46 Mo7 O52 148.5(4) . .
O53 Mo7 O50 95.8(5) . .
O13 Mo7 O50 155.8(4) . .
O46 Mo7 O50 92.5(4) . .
O52 Mo7 O50 72.2(4) . .
O53 Mo7 O44 169.4(4) . .
O13 Mo7 O44 88.1(4) . .
O46 Mo7 O44 71.8(4) . .
O52 Mo7 O44 77.6(4) . .
O50 Mo7 O44 74.8(4) . .
O54 Mo8 O56 103.5(5) . .
O54 Mo8 O12 102.3(5) . .
O56 Mo8 O12 106.7(5) . .
O54 Mo8 O60 97.2(5) . .
O56 Mo8 O60 88.6(5) . .
O12 Mo8 O60 151.4(5) . .
O54 Mo8 O52 94.6(5) . .
O56 Mo8 O52 152.1(5) . .
O12 Mo8 O52 89.6(4) . .
O60 Mo8 O52 68.0(4) . .
O54 Mo8 O55 174.2(5) . .
O56 Mo8 O55 81.9(5) . .
O12 Mo8 O55 78.0(4) . .
O60 Mo8 O55 80.5(4) . .
O52 Mo8 O55 79.6(4) . .
O43 Mo9 O18 102.3(5) . .
O43 Mo9 O46 98.6(5) . .
O18 Mo9 O46 89.6(4) . .
O43 Mo9 O32 101.3(5) . .
O18 Mo9 O32 86.7(4) . .
O46 Mo9 O32 160.1(4) . .
O43 Mo9 O45 99.6(5) . .
O18 Mo9 O45 158.0(4) . .
O46 Mo9 O45 89.1(4) . .
O32 Mo9 O45 87.1(4) . .
O43 Mo9 O44 168.8(5) . .
O18 Mo9 O44 86.9(4) . .
O46 Mo9 O44 74.9(4) . .
O32 Mo9 O44 85.4(4) . .
O45 Mo9 O44 71.6(4) . .
O20 Mo10 O18 103.0(5) . .
O20 Mo10 O15 102.6(5) . .
O18 Mo10 O15 98.3(4) . .
O20 Mo10 O24 104.7(5) . .
O18 Mo10 O24 86.8(4) . .
O15 Mo10 O24 150.3(4) . .
O20 Mo10 O17 96.4(5) . .
O18 Mo10 O17 154.9(4) . .
O15 Mo10 O17 92.8(4) . .
O24 Mo10 O17 72.8(4) . .
O20 Mo10 O16 169.6(4) . .
O18 Mo10 O16 87.1(4) . .
O15 Mo10 O16 73.1(4) . .
O24 Mo10 O16 77.9(4) . .
O17 Mo10 O16 74.6(4) . .
O9 Mo11 O174 103.2(5) . .
O9 Mo11 O3 102.4(5) . .
O174 Mo11 O3 88.0(4) . .
O9 Mo11 O6 97.9(5) . .
O174 Mo11 O6 88.6(4) . .
O3 Mo11 O6 159.7(5) . .
O9 Mo11 O10 100.1(5) . .
O174 Mo11 O10 156.6(5) . .
O3 Mo11 O10 85.9(4) . .
O6 Mo11 O10 89.4(4) . .
O9 Mo11 O7 166.9(5) . .
O174 Mo11 O7 87.4(4) . .
O3 Mo11 O7 85.4(4) . .
O6 Mo11 O7 74.4(4) . .
O10 Mo11 O7 69.6(4) . .
O11 Mo12 O13 103.9(5) . .
O11 Mo12 O15 100.2(5) . .
O13 Mo12 O15 89.3(4) . .
O11 Mo12 O12 102.3(5) . .
O13 Mo12 O12 86.3(4) . .
O15 Mo12 O12 157.5(4) . .
O11 Mo12 O10 97.7(5) . .
O13 Mo12 O10 158.2(4) . .
O15 Mo12 O10 89.5(4) . .
O12 Mo12 O10 86.5(4) . .
O11 Mo12 O16 167.9(5) . .
O13 Mo12 O16 87.5(4) . .
O15 Mo12 O16 75.6(4) . .
O12 Mo12 O16 82.1(4) . .
O10 Mo12 O16 71.2(4) . .
O114 Mo13 O117 104.9(6) . .
O114 Mo13 O119 101.9(5) . .
O117 Mo13 O119 104.1(5) . .
O114 Mo13 O92 94.1(5) . .
O117 Mo13 O92 91.6(5) . .
O119 Mo13 O92 153.7(5) . .
O114 Mo13 O93 94.2(5) . .
O117 Mo13 O93 153.7(5) . .
O119 Mo13 O93 89.1(4) . .
O92 Mo13 O93 68.8(4) . .
O114 Mo13 O116 172.1(5) . .
O117 Mo13 O116 82.6(5) . .
O119 Mo13 O116 78.5(4) . .
O92 Mo13 O116 82.8(4) . .
O93 Mo13 O116 77.9(4) . .
O118 Mo14 O115 104.7(5) . .
O118 Mo14 O113 100.3(5) . .
O115 Mo14 O113 91.7(4) . .
O118 Mo14 O119 101.6(5) . .
O115 Mo14 O119 86.2(4) . .
O113 Mo14 O119 157.8(4) . .
O118 Mo14 O120 101.4(5) . .
O115 Mo14 O120 153.5(4) . .
O113 Mo14 O120 88.4(4) . .
O119 Mo14 O120 83.9(4) . .
O118 Mo14 O112 168.7(4) . .
O115 Mo14 O112 85.1(4) . .
O113 Mo14 O112 73.3(4) . .
O119 Mo14 O112 84.5(4) . .
O120 Mo14 O112 69.5(4) . .
O130 Mo15 O108 102.5(5) . .
O130 Mo15 O132 105.6(5) . .
O108 Mo15 O132 99.9(4) . .
O130 Mo15 O112 101.6(5) . .
O108 Mo15 O112 98.6(4) . .
O132 Mo15 O112 142.7(4) . .
O130 Mo15 O120 100.7(5) . .
O108 Mo15 O120 156.7(4) . .
O132 Mo15 O120 75.0(4) . .
O112 Mo15 O120 75.3(4) . .
O130 Mo15 O110 175.9(4) . .
O108 Mo15 O110 74.2(4) . .
O132 Mo15 O110 77.6(4) . .
O112 Mo15 O110 76.7(4) . .
O120 Mo15 O110 82.5(4) . .
O111 Mo16 O99 103.4(5) . .
O111 Mo16 O113 102.0(5) . .
O99 Mo16 O113 97.2(4) . .
O111 Mo16 O101 103.0(5) . .
O99 Mo16 O101 88.4(4) . .
O113 Mo16 O101 152.3(4) . .
O111 Mo16 O110 96.0(5) . .
O99 Mo16 O110 155.2(4) . .
O113 Mo16 O110 93.6(4) . .
O101 Mo16 O110 72.2(4) . .
O111 Mo16 O112 171.1(5) . .
O99 Mo16 O112 85.1(4) . .
O113 Mo16 O112 73.9(4) . .
O101 Mo16 O112 79.7(4) . .
O110 Mo16 O112 76.6(4) . .
O134 Mo17 O135 102.4(5) . .
O134 Mo17 O131 101.9(5) . .
O135 Mo17 O131 94.0(4) . .
O134 Mo17 O109 103.0(5) . .
O135 Mo17 O109 89.8(4) . .
O131 Mo17 O109 153.3(4) . .
O134 Mo17 O110 96.0(5) . .
O135 Mo17 O110 157.1(4) . .
O131 Mo17 O110 95.5(4) . .
O109 Mo17 O110 72.6(4) . .
O134 Mo17 O132 170.5(4) . .
O135 Mo17 O132 86.4(4) . .
O131 Mo17 O132 73.6(4) . .
O109 Mo17 O132 80.3(4) . .
O110 Mo17 O132 76.4(4) . .
O107 Mo18 O102 99.2(5) . .
O107 Mo18 O101 96.6(5) . .
O102 Mo18 O101 71.7(4) . .
O107 Mo18 O106 102.5(5) . .
O102 Mo18 O106 71.9(4) . .
O101 Mo18 O106 141.0(4) . .
O107 Mo18 O109 92.4(5) . .
O102 Mo18 O109 142.6(4) . .
O101 Mo18 O109 142.2(4) . .
O106 Mo18 O109 70.9(4) . .
O107 Mo18 O110 94.8(4) . .
O102 Mo18 O110 142.1(4) . .
O101 Mo18 O110 71.8(4) . .
O106 Mo18 O110 138.5(4) . .
O109 Mo18 O110 70.9(4) . .
O107 Mo18 O108 168.1(4) . .
O102 Mo18 O108 91.1(4) . .
O101 Mo18 O108 81.0(4) . .
O106 Mo18 O108 86.3(4) . .
O109 Mo18 O108 82.7(4) . .
O110 Mo18 O108 73.4(4) . .
O129 Mo19 O133 103.6(5) . .
O129 Mo19 O131 99.2(5) . .
O133 Mo19 O131 94.0(4) . .
O129 Mo19 O126 100.1(5) . .
O133 Mo19 O126 85.8(4) . .
O131 Mo19 O126 160.2(4) . .
O129 Mo19 O120 102.5(5) . .
O133 Mo19 O120 153.4(4) . .
O131 Mo19 O120 86.7(4) . .
O126 Mo19 O120 84.7(4) . .
O129 Mo19 O132 168.0(5) . .
O133 Mo19 O132 86.3(4) . .
O131 Mo19 O132 73.1(4) . .
O126 Mo19 O132 87.1(4) . .
O120 Mo19 O132 68.4(4) . .
O125 Mo20 O122 104.6(5) . .
O125 Mo20 O126 102.6(5) . .
O122 Mo20 O126 103.2(5) . .
O125 Mo20 O127 89.5(5) . .
O122 Mo20 O127 93.0(5) . .
O126 Mo20 O127 156.4(4) . .
O125 Mo20 O128 96.3(5) . .
O122 Mo20 O128 151.6(5) . .
O126 Mo20 O128 90.4(4) . .
O127 Mo20 O128 67.9(4) . .
O125 Mo20 O124 167.6(5) . .
O122 Mo20 O124 82.0(5) . .
O126 Mo20 O124 85.7(5) . .
O127 Mo20 O124 79.6(5) . .
O128 Mo20 O124 74.2(4) . .
O145 Mo21 O133 103.7(5) . .
O145 Mo21 O143 100.7(5) . .
O133 Mo21 O143 95.4(4) . .
O145 Mo21 O128 104.8(5) . .
O133 Mo21 O128 87.9(4) . .
O143 Mo21 O128 152.7(4) . .
O145 Mo21 O147 95.6(5) . .
O133 Mo21 O147 155.8(4) . .
O143 Mo21 O147 95.2(4) . .
O128 Mo21 O147 73.0(4) . .
O145 Mo21 O144 169.6(5) . .
O133 Mo21 O144 86.0(4) . .
O143 Mo21 O144 74.1(4) . .
O128 Mo21 O144 79.1(4) . .
O147 Mo21 O144 76.1(4) . .
O151 Mo22 O152 100.4(5) . .
O151 Mo22 O127 101.2(5) . .
O152 Mo22 O127 70.5(4) . .
O151 Mo22 O128 94.1(5) . .
O152 Mo22 O128 141.0(4) . .
O127 Mo22 O128 71.2(4) . .
O151 Mo22 O153 95.6(5) . .
O152 Mo22 O153 71.7(4) . .
O127 Mo22 O153 140.7(4) . .
O128 Mo22 O153 142.8(4) . .
O151 Mo22 O147 94.7(5) . .
O152 Mo22 O147 140.7(4) . .
O127 Mo22 O147 141.2(4) . .
O128 Mo22 O147 72.6(4) . .
O153 Mo22 O147 70.9(4) . .
O151 Mo22 O146 169.4(5) . .
O152 Mo22 O146 88.9(4) . .
O127 Mo22 O146 86.6(4) . .
O128 Mo22 O146 81.6(4) . .
O153 Mo22 O146 82.4(4) . .
O147 Mo22 O146 74.7(4) . .
O161 Mo23 O182 103.4(5) . .
O161 Mo23 O155 101.5(5) . .
O182 Mo23 O155 97.5(5) . .
O161 Mo23 O153 102.7(5) . .
O182 Mo23 O153 88.1(4) . .
O155 Mo23 O153 153.2(5) . .
O161 Mo23 O147 96.1(5) . .
O182 Mo23 O147 154.8(4) . .
O155 Mo23 O147 94.1(5) . .
O153 Mo23 O147 71.9(4) . .
O161 Mo23 O148 170.7(5) . .
O182 Mo23 O148 85.6(4) . .
O155 Mo23 O148 74.7(4) . .
O153 Mo23 O148 79.6(4) . .
O147 Mo23 O148 75.9(4) . .
O222 Mo24 O146 102.1(5) . .
O222 Mo24 O148 104.0(5) . .
O146 Mo24 O148 102.4(5) . .
O222 Mo24 O144 103.6(5) . .
O146 Mo24 O144 95.8(4) . .
O148 Mo24 O144 142.7(4) . .
O222 Mo24 O142 100.8(5) . .
O146 Mo24 O142 156.7(4) . .
O148 Mo24 O142 76.3(4) . .
O144 Mo24 O142 74.2(4) . .
O222 Mo24 O147 176.9(5) . .
O146 Mo24 O147 74.9(4) . .
O148 Mo24 O147 77.5(4) . .
O144 Mo24 O147 76.2(4) . .
O142 Mo24 O147 82.1(4) . .
O141 Mo25 O135 103.7(5) . .
O141 Mo25 O143 99.3(5) . .
O135 Mo25 O143 94.0(4) . .
O141 Mo25 O137 102.9(5) . .
O135 Mo25 O137 86.2(5) . .
O143 Mo25 O137 157.1(5) . .
O141 Mo25 O142 99.4(5) . .
O135 Mo25 O142 156.2(4) . .
O143 Mo25 O142 87.6(4) . .
O137 Mo25 O142 83.4(5) . .
O141 Mo25 O144 167.8(5) . .
O135 Mo25 O144 87.4(4) . .
O143 Mo25 O144 74.5(4) . .
O137 Mo25 O144 82.6(4) . .
O142 Mo25 O144 70.1(4) . .
O158 Mo26 O189 104.2(5) . .
O158 Mo26 O155 98.9(5) . .
O189 Mo26 O155 91.3(5) . .
O158 Mo26 O157 100.9(5) . .
O189 Mo26 O157 86.7(5) . .
O155 Mo26 O157 160.0(5) . .
O158 Mo26 O142 101.2(5) . .
O189 Mo26 O142 154.3(5) . .
O155 Mo26 O142 88.8(5) . .
O157 Mo26 O142 84.5(5) . .
O158 Mo26 O148 167.8(5) . .
O189 Mo26 O148 86.0(4) . .
O155 Mo26 O148 73.8(4) . .
O157 Mo26 O148 86.2(4) . .
O142 Mo26 O148 69.4(4) . .
O177 Mo27 O189 103.2(5) . .
O177 Mo27 O186 103.2(5) . .
O189 Mo27 O186 95.6(5) . .
O177 Mo27 O190 104.5(5) . .
O189 Mo27 O190 89.0(5) . .
O186 Mo27 O190 150.1(5) . .
O177 Mo27 O191 97.2(5) . .
O189 Mo27 O191 155.0(5) . .
O186 Mo27 O191 93.7(4) . .
O190 Mo27 O191 71.8(4) . .
O177 Mo27 O187 169.6(5) . .
O189 Mo27 O187 86.7(4) . .
O186 Mo27 O187 72.2(4) . .
O190 Mo27 O187 78.6(4) . .
O191 Mo27 O187 74.2(4) . .
O184 Mo28 O182 103.0(5) . .
O184 Mo28 O186 99.3(5) . .
O182 Mo28 O186 91.0(5) . .
O184 Mo28 O181 101.1(5) . .
O182 Mo28 O181 87.1(4) . .
O186 Mo28 O181 159.4(5) . .
O184 Mo28 O185 100.8(5) . .
O182 Mo28 O185 156.0(5) . .
O186 Mo28 O185 88.3(5) . .
O181 Mo28 O185 85.3(4) . .
O184 Mo28 O187 167.3(5) . .
O182 Mo28 O187 88.0(4) . .
O186 Mo28 O187 74.0(4) . .
O181 Mo28 O187 85.5(4) . .
O185 Mo28 O187 68.7(4) . .
O171 Mo29 O4 104.5(5) . .
O171 Mo29 O173 98.4(5) . .
O4 Mo29 O173 88.8(5) . .
O171 Mo29 O169 101.9(5) . .
O4 Mo29 O169 87.1(4) . .
O173 Mo29 O169 159.7(4) . .
O171 Mo29 O185 100.1(5) . .
O4 Mo29 O185 155.3(5) . .
O173 Mo29 O185 89.1(5) . .
O169 Mo29 O185 86.4(4) . .
O171 Mo29 O172 167.2(5) . .
O4 Mo29 O172 86.0(4) . .
O173 Mo29 O172 74.1(4) . .
O169 Mo29 O172 85.8(4) . .
O185 Mo29 O172 69.8(4) . .
O232 Mo32 O26 103.4(6) . .
O232 Mo32 O27 100.8(6) . .
O26 Mo32 O27 105.9(5) . .
O232 Mo32 O23 96.5(5) . .
O26 Mo32 O23 88.2(5) . .
O27 Mo32 O23 154.4(5) . .
O232 Mo32 O22 98.1(5) . .
O26 Mo32 O22 150.5(5) . .
O27 Mo32 O22 89.5(4) . .
O23 Mo32 O22 69.3(4) . .
O232 Mo32 O25 172.7(5) . .
O26 Mo32 O25 82.0(5) . .
O27 Mo32 O25 82.3(5) . .
O23 Mo32 O25 78.6(4) . .
O22 Mo32 O25 75.2(4) . .
O74 Mo33 O75 104.2(6) . .
O74 Mo33 O73 98.0(5) . .
O75 Mo33 O73 99.1(6) . .
O74 Mo33 O76 93.9(5) . .
O75 Mo33 O76 97.3(6) . .
O73 Mo33 O76 156.6(5) . .
O74 Mo33 O200 91.4(6) . .
O75 Mo33 O200 164.1(5) . .
O73 Mo33 O200 81.2(5) . .
O76 Mo33 O200 78.5(5) . .
O74 Mo33 O77 166.0(6) . .
O75 Mo33 O77 89.6(5) . .
O73 Mo33 O77 82.1(4) . .
O76 Mo33 O77 81.5(4) . .
O200 Mo33 O77 74.7(4) . .
O31 Mo34 O29 104.6(6) . .
O31 Mo34 O32 101.0(5) . .
O29 Mo34 O32 105.3(5) . .
O31 Mo34 O22 96.2(5) . .
O29 Mo34 O22 89.3(5) . .
O32 Mo34 O22 153.7(4) . .
O31 Mo34 O24 95.4(5) . .
O29 Mo34 O24 151.3(5) . .
O32 Mo34 O24 90.6(4) . .
O22 Mo34 O24 67.9(4) . .
O31 Mo34 O30 170.7(5) . .
O29 Mo34 O30 80.8(5) . .
O32 Mo34 O30 84.6(4) . .
O22 Mo34 O30 76.1(4) . .
O24 Mo34 O30 77.0(4) . .
O183 Mo35 O188 102.9(5) . .
O183 Mo35 O172 105.9(5) . .
O188 Mo35 O172 103.0(5) . .
O183 Mo35 O187 104.4(5) . .
O188 Mo35 O187 93.5(4) . .
O172 Mo35 O187 141.0(4) . .
O183 Mo35 O185 99.3(5) . .
O188 Mo35 O185 156.5(5) . .
O172 Mo35 O185 77.9(4) . .
O187 Mo35 O185 73.4(4) . .
O183 Mo35 O191 176.3(5) . .
O188 Mo35 O191 73.8(4) . .
O172 Mo35 O191 76.8(4) . .
O187 Mo35 O191 74.3(4) . .
O185 Mo35 O191 83.8(4) . .
O233 Mo36 O98 102.3(5) . .
O233 Mo36 O115 103.8(5) . .
O98 Mo36 O115 96.4(5) . .
O233 Mo36 O93 105.1(5) . .
O98 Mo36 O93 150.0(4) . .
O115 Mo36 O93 88.9(4) . .
O233 Mo36 O94 95.1(5) . 2_775
O98 Mo36 O94 94.0(4) . 2_775
O115 Mo36 O94 155.9(4) . 2_775
O93 Mo36 O94 71.6(4) . 2_775
O233 Mo36 O97 168.3(4) . .
O98 Mo36 O97 71.9(4) . .
O115 Mo36 O97 87.2(4) . .
O93 Mo36 O97 78.9(4) . .
O94 Mo36 O97 75.5(4) 2_775 .
O21 Mo37 O23 97.1(5) . .
O21 Mo37 O22 104.0(5) . .
O23 Mo37 O22 71.8(4) . .
O21 Mo37 O8 95.2(5) . .
O23 Mo37 O8 72.4(4) . .
O22 Mo37 O8 141.0(4) . .
O21 Mo37 O24 91.8(5) . .
O23 Mo37 O24 142.9(4) . .
O22 Mo37 O24 71.1(4) . .
O8 Mo37 O24 142.6(4) . .
O21 Mo37 O17 96.8(5) . .
O23 Mo37 O17 141.5(4) . .
O22 Mo37 O17 137.9(4) . .
O8 Mo37 O17 70.8(4) . .
O24 Mo37 O17 72.0(4) . .
O21 Mo37 O19 172.2(5) . .
O23 Mo37 O19 89.7(4) . .
O22 Mo37 O19 81.8(4) . .
O8 Mo37 O19 83.1(4) . .
O24 Mo37 O19 85.0(4) . .
O17 Mo37 O19 75.4(4) . .
O80 Mo38 O99 103.6(5) . .
O80 Mo38 O98 98.3(5) . .
O99 Mo38 O98 91.3(4) . .
O80 Mo38 O78 100.7(5) . .
O99 Mo38 O78 86.1(4) . .
O98 Mo38 O78 160.8(5) . .
O80 Mo38 O83 99.0(5) . 2_775
O99 Mo38 O83 157.1(4) . 2_775
O98 Mo38 O83 89.1(4) . 2_775
O78 Mo38 O83 86.0(4) . 2_775
O80 Mo38 O97 166.5(5) . .
O99 Mo38 O97 88.1(4) . .
O98 Mo38 O97 74.2(4) . .
O78 Mo38 O97 86.7(4) . .
O83 Mo38 O97 70.0(4) 2_775 .
O211 Mo39 O212 102.4(8) . .
O211 Mo39 O33 99.1(6) . .
O212 Mo39 O33 102.5(7) . .
O211 Mo39 O27 94.4(5) . .
O212 Mo39 O27 95.0(6) . .
O33 Mo39 O27 155.0(5) . .
O211 Mo39 O28 89.0(7) . .
O212 Mo39 O28 166.9(7) . .
O33 Mo39 O28 81.6(5) . .
O27 Mo39 O28 77.6(5) . .
O211 Mo39 O29 165.6(6) . .
O212 Mo39 O29 90.6(6) . .
O33 Mo39 O29 83.7(5) . .
O27 Mo39 O29 78.3(4) . .
O28 Mo39 O29 77.4(6) . .
O175 Mo40 O174 102.9(5) . .
O175 Mo40 O173 102.0(5) . .
O174 Mo40 O173 98.8(5) . .
O175 Mo40 O176 104.2(5) . .
O174 Mo40 O176 87.3(5) . .
O173 Mo40 O176 151.0(5) . .
O175 Mo40 O191 96.5(5) . .
O174 Mo40 O191 154.8(5) . .
O173 Mo40 O191 92.5(4) . .
O176 Mo40 O191 72.4(4) . .
O175 Mo40 O172 171.0(5) . .
O174 Mo40 O172 85.9(4) . .
O173 Mo40 O172 74.3(4) . .
O176 Mo40 O172 77.9(4) . .
O191 Mo40 O172 75.6(4) . .
O91 Mo41 O88 102.1(5) . .
O91 Mo41 O92 99.0(5) . 2_775
O88 Mo41 O92 72.2(4) . 2_775
O91 Mo41 O86 94.0(5) . .
O88 Mo41 O86 71.9(4) . .
O92 Mo41 O86 143.7(4) 2_775 .
O91 Mo41 O93 93.5(5) . 2_775
O88 Mo41 O93 142.5(4) . 2_775
O92 Mo41 O93 71.8(4) 2_775 2_775
O86 Mo41 O93 141.3(4) . 2_775
O91 Mo41 O94 99.2(5) . .
O88 Mo41 O94 138.1(4) . .
O92 Mo41 O94 138.7(4) 2_775 .
O86 Mo41 O94 71.0(4) . .
O93 Mo41 O94 70.3(4) 2_775 .
O91 Mo41 O96 172.1(5) . .
O88 Mo41 O96 84.6(4) . .
O92 Mo41 O96 86.9(4) 2_775 .
O86 Mo41 O96 84.2(4) . .
O93 Mo41 O96 83.3(4) 2_775 .
O94 Mo41 O96 73.0(4) . .
O103 Mo42 O105 103.8(6) . .
O103 Mo42 O76 101.2(6) . .
O105 Mo42 O76 104.2(5) . .
O103 Mo42 O106 98.0(5) . .
O105 Mo42 O106 92.9(5) . .
O76 Mo42 O106 150.2(5) . .
O103 Mo42 O102 94.8(5) . .
O105 Mo42 O102 154.8(5) . .
O76 Mo42 O102 88.3(5) . .
O106 Mo42 O102 67.5(4) . .
O103 Mo42 O104 173.6(5) . .
O105 Mo42 O104 81.9(5) . .
O76 Mo42 O104 79.9(5) . .
O106 Mo42 O104 78.6(4) . .
O102 Mo42 O104 78.8(4) . .
O84 Mo43 O96 103.2(5) . .
O84 Mo43 O97 105.6(5) . 2_775
O96 Mo43 O97 98.8(4) . 2_775
O84 Mo43 O82 105.2(5) . .
O96 Mo43 O82 97.0(4) . .
O97 Mo43 O82 140.9(4) 2_775 .
O84 Mo43 O83 98.6(5) . .
O96 Mo43 O83 158.1(5) . .
O97 Mo43 O83 76.7(4) 2_775 .
O82 Mo43 O83 75.4(4) . .
O84 Mo43 O94 175.4(5) . .
O96 Mo43 O94 72.4(4) . .
O97 Mo43 O94 76.8(4) 2_775 .
O82 Mo43 O94 74.3(4) . .
O83 Mo43 O94 85.7(4) . .
O14 Mo44 O19 103.6(5) . .
O14 Mo44 O16 107.0(5) . .
O19 Mo44 O16 99.6(5) . .
O14 Mo44 O7 104.5(5) . .
O19 Mo44 O7 96.4(4) . .
O16 Mo44 O7 140.0(4) . .
O14 Mo44 O10 98.6(5) . .
O19 Mo44 O10 157.5(5) . .
O16 Mo44 O10 77.1(4) . .
O7 Mo44 O10 74.3(4) . .
O14 Mo44 O17 176.2(5) . .
O19 Mo44 O17 73.0(4) . .
O16 Mo44 O17 75.5(4) . .
O7 Mo44 O17 74.5(4) . .
O10 Mo44 O17 84.7(4) . .
O79 Mo45 O77 103.9(6) . .
O79 Mo45 O78 100.4(5) . .
O77 Mo45 O78 105.8(5) . .
O79 Mo45 O102 94.6(5) . .
O77 Mo45 O102 89.9(5) . .
O78 Mo45 O102 154.8(5) . .
O79 Mo45 O101 97.1(5) . .
O77 Mo45 O101 150.2(5) . .
O78 Mo45 O101 90.7(4) . .
O102 Mo45 O101 67.3(4) . .
O79 Mo45 O100 172.2(5) . .
O77 Mo45 O100 82.5(5) . .
O78 Mo45 O100 81.8(5) . .
O102 Mo45 O100 80.8(4) . .
O101 Mo45 O100 75.4(4) . .
O5 Mo46 O4 103.4(5) . .
O5 Mo46 O6 103.6(5) . .
O4 Mo46 O6 98.4(5) . .
O5 Mo46 O8 104.2(5) . .
O4 Mo46 O8 88.4(4) . .
O6 Mo46 O8 148.9(4) . .
O5 Mo46 O17 96.7(5) . .
O4 Mo46 O17 154.2(4) . .
O6 Mo46 O17 92.3(4) . .
O8 Mo46 O17 70.9(4) . .
O5 Mo46 O7 170.3(4) . .
O4 Mo46 O7 86.2(4) . .
O6 Mo46 O7 72.9(4) . .
O8 Mo46 O7 77.4(4) . .
O17 Mo46 O7 74.6(4) . .
O202 Mo47 O201 103.5(7) . .
O202 Mo47 O73 100.8(6) . 2_775
O201 Mo47 O73 100.3(5) . 2_775
O202 Mo47 O70 95.1(6) . .
O201 Mo47 O70 92.0(5) . .
O73 Mo47 O70 157.0(5) 2_775 .
O202 Mo47 O71 89.8(6) . .
O201 Mo47 O71 165.0(6) . .
O73 Mo47 O71 83.5(4) 2_775 .
O70 Mo47 O71 80.0(4) . .
O202 Mo47 O72 163.4(6) . .
O201 Mo47 O72 91.4(6) . .
O73 Mo47 O72 83.3(5) 2_775 .
O70 Mo47 O72 76.9(4) . .
O71 Mo47 O72 74.5(4) . .
O41 Mo48 O51 103.8(5) . .
O41 Mo48 O49 105.3(5) . .
O51 Mo48 O49 99.9(5) . .
O41 Mo48 O44 105.8(5) . .
O51 Mo48 O44 95.9(4) . .
O49 Mo48 O44 140.3(4) . .
O41 Mo48 O45 97.0(5) . .
O51 Mo48 O45 158.9(4) . .
O49 Mo48 O45 77.5(4) . .
O44 Mo48 O45 74.9(4) . .
O41 Mo48 O50 177.0(5) . .
O51 Mo48 O50 73.2(4) . .
O49 Mo48 O50 75.8(4) . .
O44 Mo48 O50 74.4(4) . .
O45 Mo48 O50 86.0(3) . .
O39 Mo49 O37 105.0(6) . .
O39 Mo49 O40 100.0(5) . .
O37 Mo49 O40 106.7(5) . .
O39 Mo49 O88 97.8(5) . .
O37 Mo49 O88 88.9(5) . .
O40 Mo49 O88 152.2(5) . .
O39 Mo49 O86 93.4(5) . .
O37 Mo49 O86 152.3(5) . .
O40 Mo49 O86 89.9(4) . .
O88 Mo49 O86 67.8(4) . .
O39 Mo49 O38 172.3(5) . .
O37 Mo49 O38 82.7(6) . .
O40 Mo49 O38 77.4(5) . .
O88 Mo49 O38 82.1(5) . .
O86 Mo49 O38 79.4(4) . .
O178 Mo50 O179 101.5(5) . .
O178 Mo50 O190 94.0(5) . .
O179 Mo50 O190 142.1(5) . .
O178 Mo50 O180 99.3(5) . .
O179 Mo50 O180 71.4(5) . .
O190 Mo50 O180 72.0(4) . .
O178 Mo50 O176 94.1(5) . .
O179 Mo50 O176 72.0(4) . .
O190 Mo50 O176 141.5(4) . .
O180 Mo50 O176 142.9(4) . .
O178 Mo50 O191 97.2(5) . .
O179 Mo50 O191 139.4(4) . .
O190 Mo50 O191 70.6(4) . .
O180 Mo50 O191 139.9(4) . .
O176 Mo50 O191 71.1(4) . .
O178 Mo50 O188 170.8(5) . .
O179 Mo50 O188 85.9(4) . .
O190 Mo50 O188 83.1(4) . .
O180 Mo50 O188 88.2(4) . .
O176 Mo50 O188 82.9(4) . .
O191 Mo50 O188 73.6(4) . .
O170 Mo51 O167 104.5(7) . .
O170 Mo51 O169 100.3(6) . .
O167 Mo51 O169 107.0(5) . .
O170 Mo51 O23 95.0(5) . .
O167 Mo51 O23 87.6(5) . .
O169 Mo51 O23 155.3(5) . .
O170 Mo51 O8 95.0(6) . .
O167 Mo51 O8 150.5(5) . .
O169 Mo51 O8 90.7(4) . .
O23 Mo51 O8 68.6(4) . .
O170 Mo51 O168 172.2(6) . .
O167 Mo51 O168 82.1(6) . .
O169 Mo51 O168 81.4(5) . .
O23 Mo51 O168 81.0(4) . .
O8 Mo51 O168 77.3(4) . .
O68 Mo52 O204 105.0(8) . .
O68 Mo52 O70 101.9(6) . .
O204 Mo52 O70 104.7(5) . .
O68 Mo52 O67 97.2(6) . .
O204 Mo52 O67 150.5(6) . .
O70 Mo52 O67 89.3(5) . .
O68 Mo52 O60 96.5(6) . .
O204 Mo52 O60 89.1(5) . .
O70 Mo52 O60 153.2(5) . .
O67 Mo52 O60 69.0(4) . .
O68 Mo52 O69 172.0(6) . .
O204 Mo52 O69 81.5(7) . .
O70 Mo52 O69 80.7(5) . .
O67 Mo52 O69 75.2(5) . .
O60 Mo52 O69 78.7(4) . .
O150 Mo53 O217 101.8(6) . .
O150 Mo53 O149 103.6(6) . .
O217 Mo53 O149 103.9(6) . .
O150 Mo53 O127 102.1(5) . .
O217 Mo53 O127 92.2(5) . .
O149 Mo53 O127 146.0(5) . .
O150 Mo53 O152 91.9(5) . .
O217 Mo53 O152 157.9(5) . .
O149 Mo53 O152 89.4(5) . .
O127 Mo53 O152 67.7(4) . .
O150 Mo53 O221 171.6(6) . .
O217 Mo53 O221 84.8(6) . .
O149 Mo53 O221 79.4(5) . .
O127 Mo53 O221 72.3(4) . .
O152 Mo53 O221 80.2(5) . .
O209 Mo54 O210 104.5(8) . .
O209 Mo54 O165 100.3(6) . .
O210 Mo54 O165 99.7(6) . .
O209 Mo54 O26 94.5(6) . .
O210 Mo54 O26 93.7(5) . .
O165 Mo54 O26 156.9(5) . .
O209 Mo54 O167 89.8(7) . .
O210 Mo54 O167 165.0(6) . .
O165 Mo54 O167 81.8(5) . .
O26 Mo54 O167 80.6(4) . .
O209 Mo54 O166 163.5(7) . .
O210 Mo54 O166 90.5(6) . .
O165 Mo54 O166 83.6(5) . .
O26 Mo54 O166 77.4(5) . .
O167 Mo54 O166 74.8(5) . .
O35 Mo55 O36 103.4(7) . .
O35 Mo55 O33 97.9(6) . .
O36 Mo55 O33 101.3(6) . .
O35 Mo55 O89 94.8(6) . .
O36 Mo55 O89 97.2(6) . .
O33 Mo55 O89 154.4(6) . .
O35 Mo55 O37 166.3(6) . .
O36 Mo55 O37 90.2(6) . .
O33 Mo55 O37 80.8(5) . .
O89 Mo55 O37 81.6(5) . .
O35 Mo55 O34 89.1(7) . .
O36 Mo55 O34 167.2(6) . .
O33 Mo55 O34 79.3(5) . .
O89 Mo55 O34 78.8(5) . .
O37 Mo55 O34 77.2(5) . .
O136 Mo56 O139 104.9(6) . .
O136 Mo56 O137 104.3(5) . .
O139 Mo56 O137 103.0(5) . .
O136 Mo56 O106 95.0(5) . .
O139 Mo56 O106 92.4(5) . .
O137 Mo56 O106 151.1(5) . .
O136 Mo56 O109 95.8(5) . .
O139 Mo56 O109 152.9(5) . .
O137 Mo56 O109 88.3(5) . .
O106 Mo56 O109 68.2(4) . .
O136 Mo56 O138 172.8(5) . .
O139 Mo56 O138 80.0(5) . .
O137 Mo56 O138 79.3(4) . .
O106 Mo56 O138 79.4(4) . .
O109 Mo56 O138 78.0(4) . .
O2 Mo57 O208 104.1(8) . .
O2 Mo57 O3 100.7(6) . .
O208 Mo57 O3 104.8(5) . .
O2 Mo57 O179 96.6(6) . .
O208 Mo57 O179 91.0(5) . .
O3 Mo57 O179 152.7(5) . .
O2 Mo57 O176 95.5(6) . .
O208 Mo57 O176 153.4(6) . .
O3 Mo57 O176 88.7(4) . .
O179 Mo57 O176 68.7(4) . .
O2 Mo57 O1 172.2(6) . .
O208 Mo57 O1 83.2(7) . .
O3 Mo57 O1 79.7(5) . .
O179 Mo57 O1 80.3(5) . .
O176 Mo57 O1 76.7(5) . .
O154 Mo58 O163 103.2(6) . .
O154 Mo58 O181 101.3(5) . .
O163 Mo58 O181 107.0(5) . .
O154 Mo58 O152 97.8(5) . .
O163 Mo58 O152 87.8(5) . .
O181 Mo58 O152 152.2(5) . .
O154 Mo58 O153 96.3(5) . .
O163 Mo58 O153 151.4(5) . .
O181 Mo58 O153 89.1(5) . .
O152 Mo58 O153 68.8(4) . .
O154 Mo58 O162 173.5(5) . .
O163 Mo58 O162 82.8(5) . .
O181 Mo58 O162 78.8(5) . .
O152 Mo58 O162 80.0(4) . .
O153 Mo58 O162 77.3(4) . .
O95 Mo59 O213 103.8(7) . 2_775
O95 Mo59 O89 101.1(6) . .
O213 Mo59 O89 105.6(6) 2_775 .
O95 Mo59 O92 99.1(6) . 2_775
O213 Mo59 O92 91.6(5) 2_775 2_775
O89 Mo59 O92 149.3(5) . 2_775
O95 Mo59 O88 92.4(6) . .
O213 Mo59 O88 155.5(6) 2_775 .
O89 Mo59 O88 88.6(5) . .
O92 Mo59 O88 67.6(4) 2_775 .
O95 Mo59 O90 172.7(6) . .
O213 Mo59 O90 83.2(6) 2_775 .
O89 Mo59 O90 78.3(5) . .
O92 Mo59 O90 78.7(5) 2_775 .
O88 Mo59 O90 80.3(5) . .
O219 Mo60 O218 104.0(7) . .
O219 Mo60 O165 98.0(6) . .
O218 Mo60 O165 98.7(6) . .
O219 Mo60 O149 95.5(5) . .
O218 Mo60 O149 97.0(6) . .
O165 Mo60 O149 156.1(5) . .
O219 Mo60 O163 167.7(6) . .
O218 Mo60 O163 88.3(6) . .
O165 Mo60 O163 80.4(5) . .
O149 Mo60 O163 82.1(4) . .
O219 Mo60 O164 89.7(6) . .
O218 Mo60 O164 165.6(6) . .
O165 Mo60 O164 83.6(5) . .
O149 Mo60 O164 76.9(5) . .
O163 Mo60 O164 78.0(4) . .
O203 Mo61 O59 103.1(8) . .
O203 Mo61 O58 100.3(6) . .
O59 Mo61 O58 102.7(7) . .
O203 Mo61 O204 92.7(6) . .
O59 Mo61 O204 94.3(7) . .
O58 Mo61 O204 155.6(6) . .
O203 Mo61 O57 90.7(7) . .
O59 Mo61 O57 162.6(6) . .
O58 Mo61 O57 85.1(5) . .
O204 Mo61 O57 74.1(6) . .
O203 Mo61 O56 166.1(7) . .
O59 Mo61 O56 88.9(6) . .
O58 Mo61 O56 83.6(5) . .
O204 Mo61 O56 79.2(5) . .
O57 Mo61 O56 76.3(5) . .
O206 Mo62 O205 97.7(10) . .
O206 Mo62 O58 97.2(6) . .
O205 Mo62 O58 94.8(8) . .
O206 Mo62 O226 97.1(7) . .
O205 Mo62 O226 89.7(10) . .
O58 Mo62 O226 164.2(7) . .
O206 Mo62 O207 93.2(9) . .
O205 Mo62 O207 168.4(10) . .
O58 Mo62 O207 87.6(7) . .
O226 Mo62 O207 85.0(10) . .
O206 Mo62 O208 175.7(9) . .
O205 Mo62 O208 86.6(9) . .
O58 Mo62 O208 81.7(5) . .
O226 Mo62 O208 83.5(6) . .
O207 Mo62 O208 82.6(8) . .
O159 Mo63 O157 107.1(5) . .
O159 Mo63 O156 94.9(5) . .
O157 Mo63 O156 93.1(5) . .
O159 Mo63 O180 93.7(5) . .
O157 Mo63 O180 159.2(5) . .
O156 Mo63 O180 84.5(5) . .
O159 Mo63 O160 91.4(5) . .
O157 Mo63 O160 92.2(5) . .
O156 Mo63 O160 170.2(5) . .
O180 Mo63 O160 87.7(5) . .
O159 Mo63 O190 162.7(5) . .
O157 Mo63 O190 89.8(5) . .
O156 Mo63 O190 87.4(5) . .
O180 Mo63 O190 69.5(4) . .
O160 Mo63 O190 84.5(5) . .
O225 Mo64 O226 107.7(7) . .
O225 Mo64 O180 95.2(5) . .
O226 Mo64 O180 156.8(6) . .
O225 Mo64 O224 92.4(7) . .
O226 Mo64 O224 89.6(9) . .
O180 Mo64 O224 86.2(6) . .
O225 Mo64 O223 93.4(7) . .
O226 Mo64 O223 95.0(10) . .
O180 Mo64 O223 86.6(6) . .
O224 Mo64 O223 171.1(6) . .
O225 Mo64 O179 163.2(6) . .
O226 Mo64 O179 89.0(6) . .
O180 Mo64 O179 68.1(4) . .
O224 Mo64 O179 88.2(6) . .
O223 Mo64 O179 84.3(6) . .
Mo59 M59 O213 75.9(18) . 2_775
Mo59 M59 O92 91.0(19) . 2_775
O213 M59 O92 93.8(10) 2_775 2_775
O215 Ce1 O117 133.1(5) . .
O215 Ce1 O214 76.7(6) . .
O117 Ce1 O214 107.4(7) . .
O215 Ce1 O122 131.8(4) . .
O117 Ce1 O122 70.0(4) . .
O214 Ce1 O122 145.0(5) . .
O215 Ce1 O123 145.1(5) . .
O117 Ce1 O123 71.6(4) . .
O214 Ce1 O123 71.4(5) . .
O122 Ce1 O123 74.9(4) . .
O215 Ce1 O121 76.4(5) . .
O117 Ce1 O121 70.6(4) . .
O214 Ce1 O121 138.1(6) . .
O122 Ce1 O121 75.5(4) . .
O123 Ce1 O121 137.9(4) . .
O215 Ce1 O216 85.6(6) . .
O117 Ce1 O216 141.0(5) . .
O214 Ce1 O216 72.1(8) . .
O122 Ce1 O216 88.3(6) . .
O123 Ce1 O216 71.7(5) . .
O121 Ce1 O216 136.2(6) . .
O215 Ce1 O217 68.2(4) . .
O117 Ce1 O217 128.4(4) . .
O214 Ce1 O217 124.1(7) . .
O122 Ce1 O217 66.5(4) . .
O123 Ce1 O217 119.9(5) . .
O121 Ce1 O217 72.9(5) . .
O216 Ce1 O217 63.3(6) . .
O215 Ce1 O213 73.9(5) . .
O117 Ce1 O213 66.2(4) . .
O214 Ce1 O213 66.5(6) . .
O122 Ce1 O213 133.4(4) . .
O123 Ce1 O213 105.0(5) . .
O121 Ce1 O213 75.5(5) . .
O216 Ce1 O213 136.9(6) . .
O217 Ce1 O213 135.0(5) . .
O139 Ce3 O228 136.2(6) . .
O139 Ce3 O105 68.1(4) . .
O228 Ce3 O105 80.8(6) . .
O139 Ce3 O227 113.5(7) . .
O228 Ce3 O227 70.0(8) . .
O105 Ce3 O227 136.9(5) . .
O139 Ce3 O159 67.5(4) . .
O228 Ce3 O159 142.0(6) . .
O105 Ce3 O159 134.2(4) . .
O227 Ce3 O159 72.8(6) . .
O139 Ce3 O225 128.6(4) . .
O228 Ce3 O225 95.0(6) . .
O105 Ce3 O225 140.7(5) . .
O227 Ce3 O225 74.6(6) . .
O159 Ce3 O225 67.5(4) . .
O139 Ce3 O229 123.7(5) . .
O228 Ce3 O229 69.0(7) . .
O105 Ce3 O229 70.9(5) . .
O227 Ce3 O229 122.8(8) . .
O159 Ce3 O229 128.9(5) . .
O225 Ce3 O229 71.2(5) . .
O139 Ce3 O140 68.2(4) . .
O228 Ce3 O140 73.5(6) . .
O105 Ce3 O140 72.2(5) . .
O227 Ce3 O140 69.6(6) . .
O159 Ce3 O140 100.7(4) . .
O225 Ce3 O140 144.2(5) . .
O229 Ce3 O140 130.4(5) . .
O139 Ce3 O230 67.9(5) . .
O228 Ce3 O230 138.1(6) . .
O105 Ce3 O230 81.4(5) . .
O227 Ce3 O230 140.9(6) . .
O159 Ce3 O230 72.5(4) . .
O225 Ce3 O230 76.1(5) . .
O229 Ce3 O230 69.4(5) . .
O140 Ce3 O230 134.6(5) . .
Mo57 O3 Mo11 150.1(6) . .
Mo46 O4 Mo29 158.1(6) . .
Mo46 O6 Mo11 122.6(5) . .
Mo44 O7 Mo11 103.1(4) . .
Mo44 O7 Mo46 107.6(4) . .
Mo11 O7 Mo46 88.8(3) . .
Mo46 O8 Mo37 110.5(5) . .
Mo46 O8 Mo51 142.0(5) . .
Mo37 O8 Mo51 107.4(5) . .
Mo12 O10 Mo11 137.7(6) . .
Mo12 O10 Mo44 107.5(5) . .
Mo11 O10 Mo44 112.5(5) . .
Mo8 O12 Mo12 148.8(6) . .
Mo7 O13 Mo12 158.0(6) . .
Mo10 O15 Mo12 121.3(5) . .
Mo44 O16 Mo12 103.4(4) . .
Mo44 O16 Mo10 108.4(4) . .
Mo12 O16 Mo10 88.7(3) . .
Mo10 O17 Mo37 103.1(4) . .
Mo10 O17 Mo46 141.7(5) . .
Mo37 O17 Mo46 103.3(4) . .
Mo10 O17 Mo44 101.5(4) . .
Mo37 O17 Mo44 95.1(4) . .
Mo46 O17 Mo44 103.2(4) . .
Mo10 O18 Mo9 159.5(6) . .
Mo44 O19 Mo37 116.4(5) . .
Mo37 O22 Mo32 109.0(5) . .
Mo37 O22 Mo34 111.1(5) . .
Mo32 O22 Mo34 139.7(5) . .
Mo37 O23 Mo32 109.9(5) . .
Mo37 O23 Mo51 110.0(4) . .
Mo32 O23 Mo51 132.8(6) . .
Mo10 O24 Mo37 108.0(5) . .
Mo10 O24 Mo34 141.4(5) . .
Mo37 O24 Mo34 109.5(5) . .
Mo32 O26 Mo54 154.2(7) . .
Mo32 O27 Mo39 143.6(7) . .
Mo34 O29 Mo39 144.8(7) . .
Mo34 O32 Mo9 145.1(6) . .
Mo39 O33 Mo55 138.0(7) . .
Mo49 O37 Mo55 146.2(7) . .
Mo49 O40 Mo3 149.0(6) . .
Mo48 O44 Mo9 103.1(4) . .
Mo48 O44 Mo7 107.1(4) . .
Mo9 O44 Mo7 89.0(3) . .
Mo9 O45 Mo3 141.3(6) . .
Mo9 O45 Mo48 109.9(5) . .
Mo3 O45 Mo48 106.3(4) . .
Mo7 O46 Mo9 122.8(5) . .
Mo4 O47 Mo3 120.9(5) . .
Mo2 O48 Mo3 157.7(6) . .
Mo48 O49 Mo3 103.5(4) . .
Mo48 O49 Mo4 109.0(4) . .
Mo3 O49 Mo4 90.7(4) . .
Mo7 O50 Mo6 104.1(4) . .
Mo7 O50 Mo4 142.4(5) . .
Mo6 O50 Mo4 103.5(4) . .
Mo7 O50 Mo48 103.6(4) . .
Mo6 O50 Mo48 94.8(4) . .
Mo4 O50 Mo48 99.0(4) . .
Mo48 O51 Mo6 116.5(5) . .
Mo7 O52 Mo6 108.6(5) . .
Mo7 O52 Mo8 141.9(5) . .
Mo6 O52 Mo8 108.3(5) . .
Mo8 O56 Mo61 150.8(6) . .
Mo61 O58 Mo62 141.6(7) . .
Mo6 O60 Mo52 109.8(5) . .
Mo6 O60 Mo8 111.2(5) . .
Mo52 O60 Mo8 135.1(6) . .
Mo4 O62 Mo1 158.2(6) . .
Mo4 O63 Mo6 109.5(5) . .
Mo4 O63 Mo5 141.3(5) . .
Mo6 O63 Mo5 108.5(5) . .
Mo5 O65 Mo1 148.3(6) . .
Mo6 O67 Mo52 109.5(5) . .
Mo6 O67 Mo5 110.8(5) . .
Mo52 O67 Mo5 137.6(5) . .
Mo52 O70 Mo47 157.3(6) . .
Mo5 O71 Mo47 153.4(6) . .
C1 O72 Mo47 127.3(11) . .
Mo47 O73 Mo33 135.9(7) 2_775 .
Mo42 O76 Mo33 159.1(7) . .
Mo45 O77 Mo33 152.1(6) . .
Mo45 O78 Mo38 151.2(6) . .
Mo43 O82 Mo1 102.7(4) . .
Mo43 O82 Mo2 107.9(4) . .
Mo1 O82 Mo2 88.8(3) . .
Mo1 O83 Mo38 136.1(5) . 2_775
Mo1 O83 Mo43 111.9(4) . .
Mo38 O83 Mo43 109.5(4) 2_775 .
Mo2 O85 Mo1 123.8(5) . .
Mo2 O86 Mo41 109.6(5) . .
Mo2 O86 Mo49 141.4(5) . .
Mo41 O86 Mo49 107.2(5) . .
Mo41 O88 Mo49 111.8(5) . .
Mo41 O88 Mo59 108.1(5) . .
Mo49 O88 Mo59 133.2(6) . .
Mo59 O89 Mo55 142.0(7) . .
Mo41 O92 Mo59 110.5(5) 2_775 2_775
M59 O92 Mo13 137.5(8) 2_775 .
Mo41 O92 Mo13 110.4(5) 2_775 .
Mo59 O92 Mo13 129.6(5) 2_775 .
Mo36 O93 Mo41 110.2(5) . 2_775
Mo36 O93 Mo13 140.9(5) . .
Mo41 O93 Mo13 107.7(5) 2_775 .
Mo36 O94 Mo2 141.1(5) 2_775 .
Mo36 O94 Mo41 104.0(4) 2_775 .
Mo2 O94 Mo41 102.9(4) . .
Mo36 O94 Mo43 101.4(4) 2_775 .
Mo2 O94 Mo43 103.4(4) . .
Mo41 O94 Mo43 95.8(4) . .
Mo43 O96 Mo41 118.8(6) . .
Mo43 O97 Mo38 103.2(4) 2_775 .
Mo43 O97 Mo36 106.3(4) 2_775 .
Mo38 O97 Mo36 88.8(4) . .
Mo36 O98 Mo38 124.1(6) . .
Mo16 O99 Mo38 155.8(6) . .
Mo18 O101 Mo16 110.0(5) . .
Mo18 O101 Mo45 108.5(5) . .
Mo16 O101 Mo45 141.3(5) . .
Mo18 O102 Mo45 110.7(5) . .
Mo18 O102 Mo42 108.5(5) . .
Mo45 O102 Mo42 128.1(5) . .
Mo42 O105 Ce3 160.1(7) . .
Mo18 O106 Mo56 111.2(5) . .
Mo18 O106 Mo42 110.5(5) . .
Mo56 O106 Mo42 130.0(5) . .
Mo15 O108 Mo18 117.0(5) . .
Mo17 O109 Mo18 110.7(5) . .
Mo17 O109 Mo56 139.9(5) . .
Mo18 O109 Mo56 106.7(5) . .
Mo16 O110 Mo17 147.2(5) . .
Mo16 O110 Mo18 101.7(4) . .
Mo17 O110 Mo18 102.5(4) . .
Mo16 O110 Mo15 100.3(4) . .
Mo17 O110 Mo15 99.3(4) . .
Mo18 O110 Mo15 95.5(4) . .
Mo15 O112 Mo16 106.3(4) . .
Mo15 O112 Mo14 102.5(4) . .
Mo16 O112 Mo14 89.8(3) . .
Mo16 O113 Mo14 122.5(5) . .
Mo36 O115 Mo14 155.8(6) . .
Mo13 O117 Ce1 161.1(6) . .
Mo13 O119 Mo14 150.9(6) . .
Mo14 O120 Mo19 137.0(6) . .
Mo14 O120 Mo15 111.7(5) . .
Mo19 O120 Mo15 111.2(5) . .
Mo20 O122 Ce1 151.1(6) . .
Mo20 O126 Mo19 149.6(6) . .
Mo22 O127 Mo53 112.0(5) . .
Mo22 O127 Mo20 111.2(5) . .
Mo53 O127 Mo20 132.4(5) . .
Mo21 O128 Mo22 109.1(5) . .
Mo21 O128 Mo20 141.6(6) . .
Mo22 O128 Mo20 109.1(5) . .
Mo17 O131 Mo19 122.8(5) . .
Mo15 O132 Mo19 103.8(4) . .
Mo15 O132 Mo17 106.7(5) . .
Mo19 O132 Mo17 89.9(3) . .
Mo21 O133 Mo19 156.7(6) . .
Mo17 O135 Mo25 154.2(6) . .
Mo56 O137 Mo25 150.7(6) . .
Mo56 O139 Ce3 163.8(7) . .
Mo26 O142 Mo25 139.5(6) . .
Mo26 O142 Mo24 109.5(5) . .
Mo25 O142 Mo24 110.9(5) . .
Mo21 O143 Mo25 120.9(5) . .
Mo24 O144 Mo25 103.3(4) . .
Mo24 O144 Mo21 106.8(5) . .
Mo25 O144 Mo21 89.9(3) . .
Mo24 O146 Mo22 115.0(5) . .
Mo23 O147 Mo21 147.4(5) . .
Mo23 O147 Mo22 102.8(5) . .
Mo21 O147 Mo22 101.2(4) . .
Mo23 O147 Mo24 98.5(4) . .
Mo21 O147 Mo24 100.9(4) . .
Mo22 O147 Mo24 95.3(4) . .
Mo24 O148 Mo23 108.1(5) . .
Mo24 O148 Mo26 103.6(5) . .
Mo23 O148 Mo26 89.0(3) . .
Mo53 O149 Mo60 151.5(7) . .
Mo22 O152 Mo58 110.3(5) . .
Mo22 O152 Mo53 109.0(5) . .
Mo58 O152 Mo53 129.7(6) . .
Mo23 O153 Mo22 110.5(5) . .
Mo23 O153 Mo58 142.3(6) . .
Mo22 O153 Mo58 106.0(5) . .
Mo23 O155 Mo26 121.9(5) . .
Mo63 O157 Mo26 154.4(7) . .
Mo63 O159 Ce3 159.0(6) . .
Mo58 O163 Mo60 150.6(6) . .
C7 O164 Mo60 130.6(12) . .
Mo54 O165 Mo60 137.7(7) . .
C7 O166 Mo54 130.4(12) . .
Mo51 O167 Mo54 156.2(7) . .
Mo51 O169 Mo29 150.9(6) . .
Mo35 O172 Mo29 103.0(4) . .
Mo35 O172 Mo40 108.3(5) . .
Mo29 O172 Mo40 88.7(3) . .
Mo40 O173 Mo29 122.0(5) . .
Mo40 O174 Mo11 157.3(6) . .
Mo40 O176 Mo50 109.2(5) . .
Mo40 O176 Mo57 143.1(6) . .
Mo50 O176 Mo57 106.7(5) . .
Mo50 O179 Mo57 111.2(5) . .
Mo50 O179 Mo64 109.0(5) . .
Mo57 O179 Mo64 136.7(6) . .
Mo50 O180 Mo63 110.8(5) . .
Mo50 O180 Mo64 111.5(5) . .
Mo63 O180 Mo64 136.2(6) . .
Mo58 O181 Mo28 149.5(7) . .
Mo23 O182 Mo28 156.1(6) . .
Mo29 O185 Mo28 136.0(6) . .
Mo29 O185 Mo35 108.4(5) . .
Mo28 O185 Mo35 114.1(5) . .
Mo27 O186 Mo28 124.8(6) . .
Mo35 O187 Mo28 103.0(4) . .
Mo35 O187 Mo27 106.4(4) . .
Mo28 O187 Mo27 88.2(3) . .
Mo35 O188 Mo50 116.5(5) . .
Mo27 O189 Mo26 155.4(7) . .
Mo27 O190 Mo50 110.4(5) . .
Mo27 O190 Mo63 142.0(6) . .
Mo50 O190 Mo63 107.7(5) . .
Mo40 O191 Mo27 142.4(5) . .
Mo40 O191 Mo50 102.3(4) . .
Mo27 O191 Mo50 103.1(5) . .
Mo40 O191 Mo35 99.4(4) . .
Mo27 O191 Mo35 105.1(4) . .
Mo50 O191 Mo35 95.8(4) . .
C1 O200 Mo33 130.0(11) 2_775 .
Mo52 O204 Mo61 156.7(7) . .
Mo57 O208 Mo62 148.9(9) . .
Mo59 O213 M59 20.2(6) 2_775 2_775
Mo59 O213 Ce1 162.6(7) 2_775 .
M59 O213 Ce1 154.2(10) 2_775 .
Mo53 O217 Ce1 163.6(7) . .
Mo64 O225 Ce3 160.4(7) . .
Mo64 O226 Mo62 160.7(10) . .
C6 N2 C5 122.7(14) . .
C12 N6 C11 125.7(17) . .
C13 N12 C14 126(3) . .
O200 C1 O72 126.6(17) 2_775 .
O200 C1 C2 116.4(15) 2_775 .
O72 C1 C2 116.8(15) . .
N1 C2 C1 108.1(13) . .
N1 C2 C3 110.5(14) . .
C1 C2 C3 113.4(15) . .
C4 C3 C2 113.5(15) . .
C5 C4 C3 117.0(16) . .
C4 C5 N2 110.5(15) . .
N3 C6 N4 119.1(17) . .
N3 C6 N2 122.0(17) . .
N4 C6 N2 118.9(16) . .
O166 C7 O164 130.4(18) . .
O166 C7 C8 116.6(16) . .
O164 C7 C8 112.9(16) . .
N5 C8 C7 109.6(15) . .
N5 C8 C9 110.8(16) . .
C7 C8 C9 108.8(14) . .
C10 C9 C8 113.9(16) . .
C9 C10 C11 111.5(16) . .
N6 C11 C10 109.4(17) . .
N7 C12 N6 120.9(19) . .
N7 C12 N8 118(2) . .
N6 C12 N8 120.7(19) . .
N10 C13 N12 118(4) . .
N10 C13 N11 117(4) . .
N12 C13 N11 125(3) . .
N12 C14 C15 114(3) . .
C14 C15 C16 109(3) . .
C17 C16 C15 119(3) . .
C16 C17 C18 111(4) . .
C16 C17 N9 107(3) . .
C18 C17 N9 104(3) . .
O234 C18 O235 121(5) . .
O234 C18 C17 129(5) . .
O235 C18 C17 111(4) . .

loop_
_geom_bond_atom_site_label_1
_geom_bond_atom_site_label_2
_geom_bond_distance
_geom_bond_site_symmetry_2
Mo1 O81 1.663(11) .
Mo1 O62 1.917(10) .
Mo1 O85 1.938(11) .
Mo1 O65 1.946(11) .
Mo1 O83 2.011(9) .
Mo1 O82 2.328(10) .
Mo2 O87 1.660(10) .
Mo2 O85 1.848(11) .
Mo2 O48 1.861(10) .
Mo2 O86 1.979(11) .
Mo2 O94 2.075(10) .
Mo2 O82 2.444(10) .
Mo3 O42 1.669(11) .
Mo3 O48 1.916(10) .
Mo3 O47 1.947(10) .
Mo3 O40 1.960(11) .
Mo3 O45 2.015(10) .
Mo3 O49 2.290(10) .
Mo4 O61 1.672(11) .
Mo4 O62 1.847(10) .
Mo4 O47 1.867(11) .
Mo4 O63 1.984(11) .
Mo4 O50 2.077(10) .
Mo4 O49 2.374(10) .
Mo5 O64 1.669(12) .
Mo5 O71 1.743(10) .
Mo5 O65 1.834(11) .
Mo5 O67 2.070(10) .
Mo5 O63 2.106(10) .
Mo5 O66 2.341(11) .
Mo6 O231 1.670(10) .
Mo6 O60 1.965(11) .
Mo6 O67 1.991(11) .
Mo6 O63 2.012(10) .
Mo6 O52 2.026(10) .
Mo6 O50 2.076(10) .
Mo6 O51 2.203(10) .
Mo7 O53 1.686(10) .
Mo7 O13 1.849(10) .
Mo7 O46 1.857(10) .
Mo7 O52 1.992(10) .
Mo7 O50 2.063(10) .
Mo7 O44 2.457(10) .
Mo8 O54 1.682(11) .
Mo8 O56 1.738(11) .
Mo8 O12 1.839(10) .
Mo8 O60 2.068(10) .
Mo8 O52 2.080(10) .
Mo8 O55 2.339(10) .
Mo9 O43 1.672(11) .
Mo9 O18 1.921(10) .
Mo9 O46 1.930(10) .
Mo9 O32 1.964(11) .
Mo9 O45 1.993(10) .
Mo9 O44 2.283(10) .
Mo10 O20 1.684(11) .
Mo10 O18 1.838(10) .
Mo10 O15 1.858(10) .
Mo10 O24 1.992(11) .
Mo10 O17 2.053(10) .
Mo10 O16 2.441(10) .
Mo11 O9 1.676(11) .
Mo11 O174 1.904(10) .
Mo11 O3 1.935(11) .
Mo11 O6 1.947(11) .
Mo11 O10 2.001(10) .
Mo11 O7 2.328(10) .
Mo12 O11 1.680(11) .
Mo12 O13 1.909(10) .
Mo12 O15 1.937(10) .
Mo12 O12 1.966(10) .
Mo12 O10 1.994(10) .
Mo12 O16 2.286(10) .
Mo13 O114 1.684(11) .
Mo13 O117 1.732(11) .
Mo13 O119 1.826(10) .
Mo13 O92 2.066(10) .
Mo13 O93 2.120(11) .
Mo13 O116 2.332(11) .
Mo14 O118 1.678(11) .
Mo14 O115 1.914(10) .
Mo14 O113 1.918(10) .
Mo14 O119 1.950(11) .
Mo14 O120 1.995(11) .
Mo14 O112 2.362(10) .
Mo15 O130 1.679(11) .
Mo15 O108 1.751(10) .
Mo15 O132 1.941(10) .
Mo15 O112 1.984(10) .
Mo15 O120 2.110(10) .
Mo15 O110 2.439(10) .
Mo16 O111 1.659(11) .
Mo16 O99 1.885(10) .
Mo16 O113 1.886(10) .
Mo16 O101 2.001(10) .
Mo16 O110 2.091(10) .
Mo16 O112 2.360(10) .
Mo17 O134 1.680(11) .
Mo17 O135 1.865(10) .
Mo17 O131 1.881(10) .
Mo17 O109 1.970(10) .
Mo17 O110 2.101(10) .
Mo17 O132 2.366(10) .
Mo18 O107 1.679(10) .
Mo18 O102 1.976(11) .
Mo18 O101 1.985(10) .
Mo18 O106 1.991(10) .
Mo18 O109 2.033(10) .
Mo18 O110 2.121(10) .
Mo18 O108 2.205(10) .
Mo19 O129 1.671(11) .
Mo19 O133 1.896(10) .
Mo19 O131 1.921(10) .
Mo19 O126 1.960(11) .
Mo19 O120 2.001(10) .
Mo19 O132 2.359(10) .
Mo20 O125 1.684(11) .
Mo20 O122 1.747(11) .
Mo20 O126 1.825(11) .
Mo20 O127 2.066(10) .
Mo20 O128 2.112(11) .
Mo20 O124 2.305(11) .
Mo21 O145 1.689(10) .
Mo21 O133 1.866(10) .
Mo21 O143 1.884(10) .
Mo21 O128 1.997(11) .
Mo21 O147 2.104(11) .
Mo21 O144 2.362(10) .
Mo22 O151 1.675(11) .
Mo22 O152 1.986(11) .
Mo22 O127 2.002(10) .
Mo22 O128 2.007(11) .
Mo22 O153 2.012(11) .
Mo22 O147 2.117(11) .
Mo22 O146 2.202(10) .
Mo23 O161 1.681(11) .
Mo23 O182 1.837(11) .
Mo23 O155 1.867(11) .
Mo23 O153 1.988(11) .
Mo23 O147 2.090(11) .
Mo23 O148 2.352(10) .
Mo24 O222 1.678(11) .
Mo24 O146 1.790(10) .
Mo24 O148 1.881(10) .
Mo24 O144 2.001(11) .
Mo24 O142 2.128(10) .
Mo24 O147 2.438(10) .
Mo25 O141 1.689(10) .
Mo25 O135 1.898(10) .
Mo25 O143 1.919(10) .
Mo25 O137 1.943(10) .
Mo25 O142 1.994(11) .
Mo25 O144 2.322(10) .
Mo26 O158 1.670(12) .
Mo26 O189 1.904(11) .
Mo26 O155 1.911(11) .
Mo26 O157 1.960(11) .
Mo26 O142 1.968(10) .
Mo26 O148 2.361(10) .
Mo27 O177 1.681(11) .
Mo27 O189 1.844(11) .
Mo27 O186 1.852(12) .
Mo27 O190 1.988(11) .
Mo27 O191 2.066(11) .
Mo27 O187 2.476(10) .
Mo28 O184 1.663(11) .
Mo28 O182 1.897(11) .
Mo28 O186 1.937(11) .
Mo28 O181 1.976(11) .
Mo28 O185 2.002(10) .
Mo28 O187 2.350(10) .
Mo29 O171 1.678(11) .
Mo29 O4 1.898(11) .
Mo29 O173 1.947(10) .
Mo29 O169 1.963(11) .
Mo29 O185 1.994(11) .
Mo29 O172 2.350(10) .
Mo32 O232 1.673(12) .
Mo32 O26 1.768(12) .
Mo32 O27 1.795(12) .
Mo32 O23 2.050(10) .
Mo32 O22 2.051(10) .
Mo32 O25 2.401(11) .
Mo33 O74 1.700(13) .
Mo33 O75 1.704(13) .
Mo33 O73 1.939(12) .
Mo33 O76 1.972(12) .
Mo33 O200 2.220(12) .
Mo33 O77 2.237(12) .
Mo34 O31 1.677(11) .
Mo34 O29 1.744(11) .
Mo34 O32 1.844(11) .
Mo34 O22 2.070(10) .
Mo34 O24 2.102(10) .
Mo34 O30 2.366(11) .
Mo35 O183 1.667(12) .
Mo35 O188 1.763(10) .
Mo35 O172 1.875(11) .
Mo35 O187 2.038(10) .
Mo35 O185 2.097(11) .
Mo35 O191 2.488(10) .
Mo36 O233 1.650(11) .
Mo36 O98 1.848(11) .
Mo36 O115 1.858(10) .
Mo36 O93 1.984(11) .
Mo36 O94 2.074(10) 2_775
Mo36 O97 2.473(10) .
Mo37 O21 1.692(10) .
Mo37 O23 1.978(10) .
Mo37 O22 2.000(10) .
Mo37 O8 2.002(10) .
Mo37 O24 2.007(11) .
Mo37 O17 2.078(10) .
Mo37 O19 2.196(11) .
Mo38 O80 1.670(11) .
Mo38 O99 1.900(10) .
Mo38 O98 1.945(11) .
Mo38 O78 1.959(11) .
Mo38 O83 2.027(9) 2_775
Mo38 O97 2.314(10) .
Mo39 O211 1.688(14) .
Mo39 O212 1.703(14) .
Mo39 O33 1.859(12) .
Mo39 O27 2.032(11) .
Mo39 O28 2.208(14) .
Mo39 O29 2.229(11) .
Mo40 O175 1.684(11) .
Mo40 O174 1.836(10) .
Mo40 O173 1.853(10) .
Mo40 O176 1.988(11) .
Mo40 O191 2.065(11) .
Mo40 O172 2.405(10) .
Mo41 O91 1.664(10) .
Mo41 O88 1.964(11) .
Mo41 O92 2.011(10) 2_775
Mo41 O86 2.014(10) .
Mo41 O93 2.025(10) 2_775
Mo41 O94 2.099(10) .
Mo41 O96 2.235(10) .
Mo42 O103 1.687(13) .
Mo42 O105 1.745(12) .
Mo42 O76 1.833(12) .
Mo42 O106 2.063(10) .
Mo42 O102 2.128(11) .
Mo42 O104 2.316(12) .
Mo43 O84 1.664(11) .
Mo43 O96 1.735(11) .
Mo43 O97 1.951(10) 2_775
Mo43 O82 2.000(10) .
Mo43 O83 2.075(10) .
Mo43 O94 2.504(11) .
Mo44 O14 1.666(11) .
Mo44 O19 1.787(11) .
Mo44 O16 1.909(10) .
Mo44 O7 2.019(10) .
Mo44 O10 2.098(10) .
Mo44 O17 2.504(10) .
Mo45 O79 1.669(12) .
Mo45 O77 1.734(11) .
Mo45 O78 1.830(11) .
Mo45 O102 2.069(10) .
Mo45 O101 2.114(10) .
Mo45 O100 2.320(12) .
Mo46 O5 1.689(11) .
Mo46 O4 1.840(11) .
Mo46 O6 1.864(11) .
Mo46 O8 1.979(10) .
Mo46 O17 2.092(10) .
Mo46 O7 2.447(10) .
Mo47 O202 1.654(14) .
Mo47 O201 1.700(13) .
Mo47 O73 1.879(11) 2_775
Mo47 O70 2.034(11) .
Mo47 O71 2.187(11) .
Mo47 O72 2.256(12) .
Mo48 O41 1.651(11) .
Mo48 O51 1.773(10) .
Mo48 O49 1.913(11) .
Mo48 O44 2.012(9) .
Mo48 O45 2.119(10) .
Mo48 O50 2.511(10) .
Mo49 O39 1.655(11) .
Mo49 O37 1.716(11) .
Mo49 O40 1.853(11) .
Mo49 O88 2.059(10) .
Mo49 O86 2.125(11) .
Mo49 O38 2.330(12) .
Mo50 O178 1.679(11) .
Mo50 O179 1.979(11) .
Mo50 O190 1.998(10) .
Mo50 O180 2.003(10) .
Mo50 O176 2.005(11) .
Mo50 O191 2.114(10) .
Mo50 O188 2.254(11) .
Mo51 O170 1.716(13) .
Mo51 O167 1.724(12) .
Mo51 O169 1.824(11) .
Mo51 O23 2.064(11) .
Mo51 O8 2.107(10) .
Mo51 O168 2.340(13) .
Mo52 O68 1.652(14) .
Mo52 O204 1.767(13) .
Mo52 O70 1.779(11) .
Mo52 O67 2.038(11) .
Mo52 O60 2.055(10) .
Mo52 O69 2.397(14) .
Mo53 O150 1.683(12) .
Mo53 O217 1.739(12) .
Mo53 O149 1.817(11) .
Mo53 O127 2.020(10) .
Mo53 O152 2.110(11) .
Mo53 O221 2.471(14) .
Mo54 O209 1.665(14) .
Mo54 O210 1.696(13) .
Mo54 O165 1.888(11) .
Mo54 O26 2.041(12) .
Mo54 O167 2.197(12) .
Mo54 O166 2.234(12) .
Mo55 O35 1.692(13) .
Mo55 O36 1.700(14) .
Mo55 O33 1.914(12) .
Mo55 O89 1.964(12) .
Mo55 O37 2.231(12) .
Mo55 O34 2.261(14) .
Mo56 O136 1.677(12) .
Mo56 O139 1.729(12) .
Mo56 O137 1.849(10) .
Mo56 O106 2.046(11) .
Mo56 O109 2.118(11) .
Mo56 O138 2.395(11) .
Mo57 O2 1.693(14) .
Mo57 O208 1.779(13) .
Mo57 O3 1.858(11) .
Mo57 O179 2.032(12) .
Mo57 O176 2.118(11) .
Mo57 O1 2.363(15) .
Mo58 O154 1.706(12) .
Mo58 O163 1.747(11) .
Mo58 O181 1.831(11) .
Mo58 O152 2.029(11) .
Mo58 O153 2.113(11) .
Mo58 O162 2.411(12) .
Mo59 M59 0.614(18) .
Mo59 O95 1.667(13) .
Mo59 O213 1.722(13) 2_775
Mo59 O89 1.849(11) .
Mo59 O92 2.052(11) 2_775
Mo59 O88 2.159(11) .
Mo59 O90 2.310(14) .
Mo60 O219 1.696(12) .
Mo60 O218 1.697(13) .
Mo60 O165 1.909(12) .
Mo60 O149 1.980(11) .
Mo60 O163 2.235(11) .
Mo60 O164 2.255(12) .
Mo61 O203 1.672(14) .
Mo61 O59 1.704(15) .
Mo61 O58 1.858(13) .
Mo61 O204 2.059(12) .
Mo61 O57 2.105(14) .
Mo61 O56 2.210(11) .
Mo62 O206 1.717(14) .
Mo62 O205 1.81(2) .
Mo62 O58 1.894(13) .
Mo62 O226 1.925(15) .
Mo62 O207 2.00(2) .
Mo62 O208 2.148(14) .
Mo63 O159 1.700(11) .
Mo63 O157 1.789(12) .
Mo63 O156 1.997(13) .
Mo63 O180 2.022(11) .
Mo63 O160 2.064(13) .
Mo63 O190 2.106(11) .
Mo64 O225 1.684(13) .
Mo64 O226 1.768(15) .
Mo64 O180 2.034(11) .
Mo64 O224 2.043(16) .
Mo64 O223 2.072(18) .
Mo64 O179 2.117(11) .
M59 O213 1.77(2) 2_775
M59 O92 1.95(2) 2_775
Ce1 O215 2.469(14) .
Ce1 O117 2.471(11) .
Ce1 O214 2.483(15) .
Ce1 O122 2.498(10) .
Ce1 O123 2.505(13) .
Ce1 O121 2.512(13) .
Ce1 O216 2.543(16) .
Ce1 O217 2.560(12) .
Ce1 O213 2.570(12) .
Ce3 O139 2.445(11) .
Ce3 O228 2.470(16) .
Ce3 O105 2.501(12) .
Ce3 O227 2.508(16) .
Ce3 O159 2.514(11) .
Ce3 O225 2.530(13) .
Ce3 O229 2.542(14) .
Ce3 O140 2.581(14) .
Ce3 O230 2.618(13) .
O72 C1 1.26(2) .
O164 C7 1.25(2) .
O166 C7 1.23(2) .
O200 C1 1.25(2) 2_775
O234 C18 1.24(3) .
O235 C18 1.26(3) .
N1 C2 1.49(2) .
N2 C6 1.34(2) .
N2 C5 1.50(2) .
N3 C6 1.30(2) .
N4 C6 1.33(2) .
N5 C8 1.49(2) .
N6 C12 1.33(3) .
N6 C11 1.43(3) .
N7 C12 1.31(3) .
N8 C12 1.36(2) .
N9 C17 1.55(2) .
N10 C13 1.25(4) .
N11 C13 1.33(4) .
N12 C13 1.31(4) .
N12 C14 1.46(4) .
C1 C2 1.53(2) .
C2 C3 1.56(2) .
C3 C4 1.52(2) .
C4 C5 1.48(3) .
C7 C8 1.53(3) .
C8 C9 1.55(3) .
C9 C10 1.53(2) .
C10 C11 1.59(3) .
C14 C15 1.50(2) .
C15 C16 1.50(2) .
C16 C17 1.48(3) .
C17 C18 1.50(3) .
